data_7008489
loop_
_publ_author_name
'Lin, Ping'
'Clegg, William'
'Harrington, Ross W.'
'Henderson, Richard A.'

_publ_section_title
;
 Synthesis and characterization of a Mo/Ag/Rb heterotrimetallic cluster
 with double-cage architecture.
;
_journal_issue 14
_journal_name_full 'Dalton transactions (Cambridge, England : 2003)'
_journal_page_first 2349
_journal_page_last 2351
_journal_paper_doi 10.1039/b503447g
_journal_year 2005
_chemical_formula_sum 'C209 H299 Ag24 Mo24 N9 O68 Rb7 S76'
_chemical_formula_weight 11951.86
_chemical_name_systematic
;
?
;
_space_group_IT_number 14
_symmetry_cell_setting monoclinic
_symmetry_space_group_name_Hall '-P 2ybc'
_symmetry_space_group_name_H-M 'P 1 21/c 1'
_atom_sites_solution_hydrogens geom
_atom_sites_solution_primary direct
_atom_sites_solution_secondary difmap
_audit_creation_method SHELXL-97
_cell_angle_alpha 90.00
_cell_angle_beta 91.084(2)
_cell_angle_gamma 90.00
_cell_formula_units_Z 2
_cell_length_a 18.707(3)
_cell_length_b 32.952(6)
_cell_length_c 27.783(5)
_cell_measurement_reflns_used 9181
_cell_measurement_temperature 150(2)
_cell_measurement_theta_max 29.0
_cell_measurement_theta_min 1.9
_cell_volume 17123(5)
_computing_cell_refinement 'Bruker SAINT'
_computing_data_collection 'Bruker APEX2'
_computing_data_reduction 'Bruker SAINT'
_computing_molecular_graphics 'Bruker SHELXTL'
_computing_publication_material 'Bruker SHELXTL and local programs'
_computing_structure_refinement 'Bruker SHELXTL'
_computing_structure_solution 'Bruker SHELXTL'
_diffrn_ambient_temperature 150(2)
_diffrn_measured_fraction_theta_full 0.992
_diffrn_measured_fraction_theta_max 0.984
_diffrn_measurement_device_type 'Bruker APEX2 CCD diffractometer'
_diffrn_measurement_method 'thin-slice \w scans'
_diffrn_radiation_monochromator 'silicon 111'
_diffrn_radiation_source 'Daresbury SRS station 9.8'
_diffrn_radiation_type synchrotron
_diffrn_radiation_wavelength 0.6778
_diffrn_reflns_av_R_equivalents 0.0378
_diffrn_reflns_av_sigmaI/netI 0.0369
_diffrn_reflns_limit_h_max 26
_diffrn_reflns_limit_h_min -26
_diffrn_reflns_limit_k_max 47
_diffrn_reflns_limit_k_min -46
_diffrn_reflns_limit_l_max 39
_diffrn_reflns_limit_l_min -39
_diffrn_reflns_number 186742
_diffrn_reflns_theta_full 26.00
_diffrn_reflns_theta_max 28.95
_diffrn_reflns_theta_min 1.90
_diffrn_standards_decay_% 10
_diffrn_standards_number 0
_exptl_absorpt_coefficient_mu 3.695
_exptl_absorpt_correction_T_max 0.866
_exptl_absorpt_correction_T_min 0.666
_exptl_absorpt_correction_type multi-scan
_exptl_absorpt_process_details SADABS
_exptl_crystal_colour orange
_exptl_crystal_density_diffrn 2.318
_exptl_crystal_density_method 'not measured'
_exptl_crystal_description block
_exptl_crystal_F_000 11542
_exptl_crystal_size_max 0.12
_exptl_crystal_size_mid 0.08
_exptl_crystal_size_min 0.04
_refine_diff_density_max 2.077
_refine_diff_density_min -5.333
_refine_diff_density_rms 0.214
_refine_ls_extinction_method none
_refine_ls_goodness_of_fit_ref 1.084
_refine_ls_hydrogen_treatment constr
_refine_ls_matrix_type full
_refine_ls_number_parameters 1941
_refine_ls_number_reflns 51435
_refine_ls_number_restraints 670
_refine_ls_restrained_S_all 1.079
_refine_ls_R_factor_all 0.0549
_refine_ls_R_factor_gt 0.0425
_refine_ls_shift/su_max 0.014
_refine_ls_shift/su_mean 0.000
_refine_ls_structure_factor_coef Fsqd
_refine_ls_weighting_details 'calc w=1/[\s^2^(Fo^2^)+(0.0760P)^2^+49.9972P] where P=(Fo^2^+2Fc^2^)/3'
_refine_ls_weighting_scheme calc
_refine_ls_wR_factor_gt 0.1281
_refine_ls_wR_factor_ref 0.1387
_reflns_number_gt 41527
_reflns_number_total 51435
_reflns_threshold_expression I>2\s(I)
_cod_data_source_file b503447g.txt
_cod_data_source_block rah112
_cod_original_cell_volume 17124(5)
_cod_original_sg_symbol_H-M 'P 21/c'
_cod_database_code 7008489

loop_
_symmetry_equiv_pos_as_xyz
'x, y, z'
'-x, y+1/2, -z+1/2'
'-x, -y, -z'
'x, -y-1/2, z-1/2'

loop_
_atom_site_label
_atom_site_type_symbol
_atom_site_fract_x
_atom_site_fract_y
_atom_site_fract_z
_atom_site_U_iso_or_equiv
_atom_site_adp_type
_atom_site_occupancy
_atom_site_symmetry_multiplicity
_atom_site_calc_flag
_atom_site_refinement_flags
_atom_site_disorder_assembly
_atom_site_disorder_group
Ag1 Ag 0.52320(2) 0.738731(12) 1.364889(15) 0.02831(8) Uani 1 1 d . . .
Ag2 Ag 0.39978(2) 0.696887(13) 1.420702(15) 0.03273(9) Uani 1 1 d . . .
Ag3 Ag 0.29728(2) 0.772540(14) 1.378039(15) 0.03270(9) Uani 1 1 d . . .
Ag4 Ag 0.40871(2) 0.800035(13) 1.303879(15) 0.03144(8) Uani 1 1 d . . .
Ag5 Ag 0.28949(2) 0.688080(11) 1.308863(14) 0.02702(8) Uani 1 1 d . . .
Ag6 Ag 0.42753(2) 0.705206(13) 1.256983(15) 0.03007(8) Uani 1 1 d . . .
Ag7 Ag 0.04270(2) 0.214869(14) 1.405129(17) 0.03670(9) Uani 1 1 d . . .
Ag8 Ag 0.17681(2) 0.200922(14) 1.465774(16) 0.03680(9) Uani 1 1 d . . .
Ag9 Ag 0.29559(2) 0.246243(12) 1.389143(15) 0.02897(8) Uani 1 1 d . . .
Ag10 Ag 0.17943(2) 0.241045(13) 1.311093(14) 0.03028(8) Uani 1 1 d . . .
Ag11 Ag 0.197046(19) 0.299623(11) 1.467470(13) 0.02522(7) Uani 1 1 d . . .
Ag12 Ag 0.08972(2) 0.316532(13) 1.381765(14) 0.03019(8) Uani 1 1 d . . .
Mo1 Mo 0.40884(2) 0.605590(12) 1.352888(16) 0.02348(8) Uani 1 1 d . . .
Mo2 Mo 0.54298(2) 0.637114(12) 1.321780(15) 0.02087(7) Uani 1 1 d . . .
Mo3 Mo 0.49178(2) 0.836412(13) 1.410623(16) 0.02501(8) Uani 1 1 d . . .
Mo4 Mo 0.40595(2) 0.793306(14) 1.479060(15) 0.02652(9) Uani 1 1 d . . .
Mo5 Mo 0.188268(19) 0.767256(13) 1.267777(13) 0.01976(7) Uani 1 1 d . . .
Mo6 Mo 0.30196(2) 0.772810(13) 1.198819(13) 0.01983(7) Uani 1 1 d . . .
Mo7 Mo 0.22586(2) 0.344669(12) 1.298596(14) 0.02011(7) Uani 1 1 d . . .
Mo8 Mo 0.311545(19) 0.352279(11) 1.384553(13) 0.01753(7) Uani 1 1 d . . .
Mo9 Mo 0.12490(2) 0.138953(13) 1.325276(16) 0.02561(8) Uani 1 1 d . . .
Mo10 Mo 0.25851(2) 0.135355(12) 1.377239(15) 0.02243(8) Uani 1 1 d . . .
Mo11 Mo -0.02586(2) 0.287777(13) 1.487123(14) 0.02144(8) Uani 1 1 d . . .
Mo12 Mo 0.08294(2) 0.258322(13) 1.553237(14) 0.02158(8) Uani 1 1 d . . .
Rb1 Rb 0.14817(4) 0.51095(2) 1.61343(3) 0.04964(15) Uani 1 1 d . . .
Rb2 Rb 0.42259(3) 0.473046(15) 1.382139(19) 0.02910(10) Uani 1 1 d . . .
Rb3 Rb 0.20725(9) 0.52070(3) 1.09905(4) 0.0969(4) Uani 1 1 d . . .
Rb4 Rb 0.02135(14) 0.52161(8) 1.00881(9) 0.0959(7) Uani 0.50 1 d P . .
S1 S 0.34010(7) 0.62433(4) 1.42387(5) 0.0294(3) Uani 1 1 d . . .
S2 S 0.49862(6) 0.63690(4) 1.39977(4) 0.0233(2) Uani 1 1 d . . .
S3 S 0.62152(6) 0.68674(4) 1.36019(4) 0.0220(2) Uani 1 1 d . . .
S4 S 0.29206(6) 0.61172(4) 1.31438(5) 0.0263(2) Uani 1 1 d . . .
S5 S 0.44005(6) 0.62318(4) 1.27490(4) 0.0247(2) Uani 1 1 d . . .
S6 S 0.56171(6) 0.68078(4) 1.25260(4) 0.0231(2) Uani 1 1 d . . .
S7 S 0.41445(7) 0.72258(4) 1.50477(5) 0.0300(3) Uani 1 1 d . . .
S8 S 0.52003(6) 0.77680(4) 1.45283(4) 0.0240(2) Uani 1 1 d . . .
S9 S 0.58936(6) 0.81017(4) 1.36238(5) 0.0261(2) Uani 1 1 d . . .
S10 S 0.27951(7) 0.77503(5) 1.47187(5) 0.0345(3) Uani 1 1 d . . .
S11 S 0.36784(7) 0.83920(4) 1.41915(5) 0.0289(2) Uani 1 1 d . . .
S12 S 0.15468(6) 0.70769(4) 1.31420(4) 0.0241(2) Uani 1 1 d . . .
S13 S 0.23673(6) 0.71530(4) 1.22047(4) 0.0230(2) Uani 1 1 d . . .
S14 S 0.45711(7) 0.86649(4) 1.33375(5) 0.0285(2) Uani 1 1 d . . .
S15 S 0.38242(6) 0.71924(4) 1.17315(4) 0.0257(2) Uani 1 1 d . . .
S16 S 0.18017(6) 0.79936(4) 1.34620(4) 0.0254(2) Uani 1 1 d . . .
S17 S 0.27420(6) 0.81797(3) 1.26089(4) 0.0227(2) Uani 1 1 d . . .
S18 S 0.41522(6) 0.80831(4) 1.20917(4) 0.0249(2) Uani 1 1 d . . .
S19 S 0.39241(7) 0.73135(4) 1.33927(4) 0.0257(2) Uani 1 1 d . . .
S20 S 0.21367(7) 0.28766(4) 1.24327(4) 0.0264(2) Uani 1 1 d . . .
S21 S 0.32607(6) 0.30638(4) 1.32084(4) 0.0210(2) Uani 1 1 d . . .
S22 S 0.38624(6) 0.30082(3) 1.42368(4) 0.0205(2) Uani 1 1 d . . .
S23 S 0.09520(6) 0.34372(4) 1.29123(4) 0.0255(2) Uani 1 1 d . . .
S24 S 0.19408(6) 0.37420(3) 1.37188(4) 0.0202(2) Uani 1 1 d . . .
S25 S 0.27380(6) 0.36270(3) 1.46664(4) 0.01952(19) Uani 1 1 d . . .
S26 S 0.28077(7) 0.14740(4) 1.46286(5) 0.0288(2) Uani 1 1 d . . .
S27 S 0.14363(7) 0.12893(4) 1.40748(5) 0.0318(3) Uani 1 1 d . . .
S28 S 0.00693(7) 0.15222(5) 1.35734(6) 0.0390(3) Uani 1 1 d . . .
S29 S 0.36054(6) 0.18095(4) 1.37152(4) 0.0246(2) Uani 1 1 d . . .
S30 S 0.23633(6) 0.16436(4) 1.30170(4) 0.0247(2) Uani 1 1 d . . .
S31 S 0.08660(7) 0.19129(4) 1.26898(5) 0.0327(3) Uani 1 1 d . . .
S32 S 0.14235(7) 0.19289(4) 1.55248(5) 0.0313(3) Uani 1 1 d . . .
S33 S 0.00215(7) 0.22037(4) 1.50670(5) 0.0271(2) Uani 1 1 d . . .
S34 S -0.07684(7) 0.25224(5) 1.41786(5) 0.0312(3) Uani 1 1 d . . .
S35 S 0.07464(6) 0.32218(4) 1.51657(4) 0.0215(2) Uani 1 1 d . . .
S36 S 0.20678(6) 0.28169(4) 1.56072(4) 0.0224(2) Uani 1 1 d . . .
S37 S -0.01586(7) 0.34173(4) 1.42750(4) 0.0279(2) Uani 1 1 d . . .
S38 S 0.16022(7) 0.25240(4) 1.40026(4) 0.0252(2) Uani 1 1 d . . .
O1 O 0.4230(2) 0.55558(11) 1.35760(16) 0.0346(9) Uani 1 1 d . . .
O2 O 0.5958(2) 0.59626(11) 1.31570(14) 0.0297(7) Uani 1 1 d . . .
O3 O 0.5266(2) 0.87532(12) 1.44279(15) 0.0370(9) Uani 1 1 d . . .
O4 O 0.4156(2) 0.81934(15) 1.53103(15) 0.0415(10) Uani 1 1 d . . .
O5 O 0.11356(19) 0.78314(13) 1.23981(13) 0.0310(8) Uani 1 1 d . . .
O6 O 0.26455(19) 0.79104(13) 1.14765(13) 0.0317(8) Uani 1 1 d . . .
O7 O 0.2551(2) 0.38289(12) 1.26397(13) 0.0307(8) Uani 1 1 d . . .
O8 O 0.36511(18) 0.39224(10) 1.37363(13) 0.0236(6) Uani 1 1 d . . .
O9 O 0.1159(2) 0.09311(12) 1.29796(16) 0.0374(9) Uani 1 1 d . . .
O10 O 0.2887(2) 0.08802(11) 1.36671(15) 0.0342(8) Uani 1 1 d . . .
O11 O -0.09590(18) 0.30230(13) 1.52014(13) 0.0322(8) Uani 1 1 d . . .
O12 O 0.0484(2) 0.26223(13) 1.60873(13) 0.0328(8) Uani 1 1 d . . .
O13 O 0.2408(2) 0.47880(11) 1.68831(14) 0.0311(8) Uani 1 1 d . . .
O14 O 0.1889(2) 0.42596(11) 1.61614(14) 0.0302(8) Uani 1 1 d . . .
O15 O 0.13431(19) 0.46163(11) 1.52882(13) 0.0274(7) Uani 1 1 d . . .
O16 O 0.13458(18) 0.53884(10) 1.51498(13) 0.0250(7) Uani 1 1 d . . .
O17 O 0.20157(18) 0.58913(11) 1.58465(12) 0.0250(7) Uani 1 1 d . . .
O18 O 0.25692(19) 0.55592(10) 1.67196(12) 0.0248(7) Uani 1 1 d . . .
O19 O 0.49081(19) 0.44185(12) 1.30138(13) 0.0286(7) Uani 1 1 d . . .
O20 O 0.54010(18) 0.41884(10) 1.39699(12) 0.0220(6) Uani 1 1 d . . .
O21 O 0.45134(17) 0.44148(10) 1.47540(12) 0.0224(6) Uani 1 1 d . . .
O22 O 0.33174(17) 0.47887(11) 1.45982(12) 0.0244(7) Uani 1 1 d . . .
O23 O 0.27787(18) 0.49554(10) 1.36491(12) 0.0243(7) Uani 1 1 d . . .
O24 O 0.36608(19) 0.47405(11) 1.28582(12) 0.0268(7) Uani 1 1 d . . .
O25 O 0.3423(5) 0.55268(15) 1.0549(2) 0.084(2) Uani 1 1 d . . .
O26 O 0.2904(3) 0.59510(16) 1.1331(2) 0.0600(14) Uani 1 1 d . . .
O27 O 0.1988(3) 0.55290(15) 1.19852(18) 0.0582(14) Uani 1 1 d . A .
O28 O 0.1769(3) 0.47598(14) 1.18726(16) 0.0446(10) Uani 1 1 d . . .
O29 O 0.2506(3) 0.43143(13) 1.11813(15) 0.0416(10) Uani 1 1 d . . .
O30 O 0.3251(3) 0.47667(13) 1.04930(17) 0.0500(12) Uani 1 1 d . . .
O31 O -0.0996(5) 0.5417(2) 1.0422(3) 0.092(2) Uani 1 1 d . . .
O32 O -0.0809(4) 0.55223(17) 0.9412(2) 0.0687(17) Uani 1 1 d . . .
O33 O 0.0065(6) 0.50490(19) 0.8966(2) 0.109(3) Uani 1 1 d . . .
C1 C 0.2463(3) 0.6272(2) 1.4048(2) 0.0353(12) Uani 1 1 d U . .
H1A H 0.2160 0.6190 1.4320 0.042 Uiso 1 1 calc R . .
H1B H 0.2344 0.6557 1.3966 0.042 Uiso 1 1 calc R . .
C2 C 0.2295(3) 0.60094(18) 1.3626(2) 0.0347(12) Uani 1 1 d U . .
H2A H 0.1799 0.6061 1.3511 0.042 Uiso 1 1 calc R . .
H2B H 0.2333 0.5720 1.3721 0.042 Uiso 1 1 calc R . .
C3 C 0.6757(3) 0.70466(16) 1.31060(18) 0.0264(9) Uani 1 1 d U . .
H3A H 0.7063 0.7274 1.3219 0.032 Uiso 1 1 calc R . .
H3B H 0.7072 0.6825 1.2998 0.032 Uiso 1 1 calc R . .
C4 C 0.6290(3) 0.71876(15) 1.26868(18) 0.0244(9) Uani 1 1 d U . .
H4A H 0.6593 0.7241 1.2405 0.029 Uiso 1 1 calc R . .
H4B H 0.6050 0.7444 1.2774 0.029 Uiso 1 1 calc R . .
C5 C 0.3282(3) 0.7129(2) 1.5323(2) 0.0435(15) Uani 1 1 d U . .
H5A H 0.3244 0.6837 1.5404 0.052 Uiso 1 1 calc R . .
H5B H 0.3250 0.7286 1.5626 0.052 Uiso 1 1 calc R . .
C6 C 0.2671(3) 0.7247(2) 1.4986(2) 0.0418(14) Uani 1 1 d U . .
H6A H 0.2220 0.7245 1.5166 0.050 Uiso 1 1 calc R . .
H6B H 0.2629 0.7043 1.4725 0.050 Uiso 1 1 calc R . .
C7 C 0.5414(3) 0.87179(16) 1.3022(2) 0.0314(11) Uani 1 1 d U . .
H7A H 0.5313 0.8802 1.2685 0.038 Uiso 1 1 calc R . .
H7B H 0.5705 0.8933 1.3179 0.038 Uiso 1 1 calc R . .
C8 C 0.5829(3) 0.83280(16) 1.3023(2) 0.0317(11) Uani 1 1 d U . .
H8A H 0.6317 0.8381 1.2904 0.038 Uiso 1 1 calc R . .
H8B H 0.5594 0.8133 1.2799 0.038 Uiso 1 1 calc R . .
C9 C 0.1327(3) 0.72463(18) 1.37481(18) 0.0303(10) Uani 1 1 d U . .
H9A H 0.0925 0.7082 1.3868 0.036 Uiso 1 1 calc R . .
H9B H 0.1745 0.7201 1.3966 0.036 Uiso 1 1 calc R . .
C10 C 0.1128(3) 0.76849(18) 1.37591(19) 0.0306(11) Uani 1 1 d U . .
H10A H 0.1083 0.7774 1.4097 0.037 Uiso 1 1 calc R . .
H10B H 0.0658 0.7723 1.3595 0.037 Uiso 1 1 calc R . .
C11 C 0.4568(3) 0.74683(18) 1.14709(19) 0.0316(11) Uani 1 1 d U . .
H11A H 0.4953 0.7275 1.1392 0.038 Uiso 1 1 calc R . .
H11B H 0.4405 0.7601 1.1168 0.038 Uiso 1 1 calc R . .
C12 C 0.4858(3) 0.77864(17) 1.18142(19) 0.0295(10) Uani 1 1 d U . .
H12A H 0.5177 0.7972 1.1637 0.035 Uiso 1 1 calc R . .
H12B H 0.5147 0.7652 1.2070 0.035 Uiso 1 1 calc R . .
C13 C 0.1300(3) 0.29780(18) 1.21132(18) 0.0318(11) Uani 1 1 d U . .
H13A H 0.1359 0.3218 1.1902 0.038 Uiso 1 1 calc R . .
H13B H 0.1175 0.2743 1.1907 0.038 Uiso 1 1 calc R . .
C14 C 0.0701(3) 0.30564(18) 1.24607(19) 0.0318(11) Uani 1 1 d U . .
H14A H 0.0577 0.2800 1.2624 0.038 Uiso 1 1 calc R . .
H14B H 0.0272 0.3151 1.2279 0.038 Uiso 1 1 calc R . .
C15 C 0.3814(3) 0.30783(14) 1.48907(17) 0.0232(9) Uani 1 1 d U . .
H15A H 0.3501 0.2866 1.5026 0.028 Uiso 1 1 calc R . .
H15B H 0.4298 0.3044 1.5036 0.028 Uiso 1 1 calc R . .
C16 C 0.3529(2) 0.34894(15) 1.50269(17) 0.0229(8) Uani 1 1 d U . .
H16A H 0.3906 0.3696 1.4981 0.027 Uiso 1 1 calc R . .
H16B H 0.3406 0.3488 1.5372 0.027 Uiso 1 1 calc R . .
C17 C -0.0441(3) 0.1718(2) 1.3068(3) 0.0485(16) Uani 1 1 d U . .
H17A H -0.0532 0.1497 1.2834 0.058 Uiso 1 1 calc R . .
H17B H -0.0908 0.1818 1.3180 0.058 Uiso 1 1 calc R . .
C18 C -0.0053(3) 0.2055(2) 1.2829(3) 0.0454(15) Uani 1 1 d U . .
H18A H -0.0046 0.2295 1.3042 0.054 Uiso 1 1 calc R . .
H18B H -0.0311 0.2129 1.2527 0.054 Uiso 1 1 calc R . .
C19 C 0.3641(3) 0.17512(19) 1.4701(2) 0.0361(12) Uani 1 1 d U . .
H19A H 0.3533 0.2042 1.4756 0.043 Uiso 1 1 calc R . .
H19B H 0.3902 0.1648 1.4989 0.043 Uiso 1 1 calc R . .
C20 C 0.4111(3) 0.17137(19) 1.4273(2) 0.0353(12) Uani 1 1 d U . .
H20A H 0.4318 0.1437 1.4263 0.042 Uiso 1 1 calc R . .
H20B H 0.4509 0.1910 1.4302 0.042 Uiso 1 1 calc R . .
C21 C -0.0916(3) 0.3309(2) 1.3878(2) 0.0392(13) Uani 1 1 d U . .
H21A H -0.1365 0.3348 1.4054 0.047 Uiso 1 1 calc R . .
H21B H -0.0917 0.3501 1.3603 0.047 Uiso 1 1 calc R . .
C22 C -0.0884(3) 0.2883(2) 1.36922(19) 0.0369(12) Uani 1 1 d U . .
H22A H -0.0480 0.2858 1.3469 0.044 Uiso 1 1 calc R . .
H22B H -0.1331 0.2821 1.3511 0.044 Uiso 1 1 calc R . .
C23 C 0.2257(3) 0.20120(17) 1.5870(2) 0.0310(11) Uani 1 1 d U . .
H23A H 0.2147 0.2057 1.6213 0.037 Uiso 1 1 calc R . .
H23B H 0.2563 0.1768 1.5848 0.037 Uiso 1 1 calc R . .
C24 C 0.2652(3) 0.23721(16) 1.56802(18) 0.0263(9) Uani 1 1 d U . .
H24A H 0.2859 0.2302 1.5365 0.032 Uiso 1 1 calc R . .
H24B H 0.3052 0.2440 1.5905 0.032 Uiso 1 1 calc R . .
C25 C 0.2525(3) 0.54460(15) 1.71931(18) 0.0272(9) Uani 1 1 d U . .
C26 C 0.2575(3) 0.57137(18) 1.7578(2) 0.0357(12) Uani 1 1 d U . .
H26 H 0.2648 0.5994 1.7518 0.043 Uiso 1 1 calc R . .
C27 C 0.2520(5) 0.5581(2) 1.8042(2) 0.0542(18) Uani 1 1 d U . .
H27 H 0.2570 0.5766 1.8303 0.065 Uiso 1 1 calc R . .
C28 C 0.2390(5) 0.5172(2) 1.8127(2) 0.0572(19) Uani 1 1 d U . .
H28 H 0.2316 0.5079 1.8447 0.069 Uiso 1 1 calc R . .
C29 C 0.2368(4) 0.4897(2) 1.7747(2) 0.0456(15) Uani 1 1 d U . .
H29 H 0.2306 0.4616 1.7810 0.055 Uiso 1 1 calc R . .
C30 C 0.2435(3) 0.50298(16) 1.72782(19) 0.0306(10) Uani 1 1 d U . .
C31 C 0.2371(3) 0.43601(16) 1.6958(2) 0.0343(11) Uani 1 1 d U . .
H31A H 0.1901 0.4285 1.7091 0.041 Uiso 1 1 calc R . .
H31B H 0.2751 0.4273 1.7189 0.041 Uiso 1 1 calc R . .
C32 C 0.2470(3) 0.41606(17) 1.6481(2) 0.0356(12) Uani 1 1 d U . .
H32A H 0.2925 0.4253 1.6341 0.043 Uiso 1 1 calc R . .
H32B H 0.2495 0.3863 1.6524 0.043 Uiso 1 1 calc R . .
C33 C 0.2006(3) 0.40947(15) 1.5692(2) 0.0313(11) Uani 1 1 d U . .
H33A H 0.2070 0.3797 1.5717 0.038 Uiso 1 1 calc R . .
H33B H 0.2448 0.4212 1.5560 0.038 Uiso 1 1 calc R . .
C34 C 0.1388(3) 0.41867(15) 1.5361(2) 0.0303(10) Uani 1 1 d U . .
H34A H 0.1454 0.4048 1.5049 0.036 Uiso 1 1 calc R . .
H34B H 0.0940 0.4086 1.5502 0.036 Uiso 1 1 calc R . .
C35 C 0.0955(2) 0.47494(16) 1.48908(18) 0.0258(9) Uani 1 1 d U . .
C36 C 0.0619(3) 0.44901(18) 1.4562(2) 0.0346(11) Uani 1 1 d U . .
H36 H 0.0617 0.4205 1.4615 0.042 Uiso 1 1 calc R . .
C37 C 0.0284(3) 0.4654(2) 1.4151(2) 0.0449(14) Uani 1 1 d U . .
H37 H 0.0054 0.4480 1.3924 0.054 Uiso 1 1 calc R . .
C38 C 0.0287(3) 0.5066(2) 1.4076(2) 0.0430(14) Uani 1 1 d U . .
H38 H 0.0068 0.5174 1.3792 0.052 Uiso 1 1 calc R . .
C39 C 0.0607(3) 0.53285(19) 1.4409(2) 0.0341(11) Uani 1 1 d U . .
H39 H 0.0591 0.5614 1.4360 0.041 Uiso 1 1 calc R . .
C40 C 0.0953(2) 0.51660(16) 1.48166(18) 0.0261(9) Uani 1 1 d U . .
C41 C 0.1330(3) 0.58219(15) 1.51094(18) 0.0273(9) Uani 1 1 d U . .
H41A H 0.0903 0.5931 1.5270 0.033 Uiso 1 1 calc R . .
H41B H 0.1308 0.5903 1.4766 0.033 Uiso 1 1 calc R . .
C42 C 0.2006(3) 0.59878(15) 1.53483(18) 0.0275(10) Uani 1 1 d U . .
H42A H 0.2430 0.5869 1.5194 0.033 Uiso 1 1 calc R . .
H42B H 0.2024 0.6286 1.5307 0.033 Uiso 1 1 calc R . .
C43 C 0.2639(3) 0.60469(15) 1.60841(18) 0.0253(9) Uani 1 1 d U . .
H43A H 0.2690 0.6340 1.6013 0.030 Uiso 1 1 calc R . .
H43B H 0.3069 0.5905 1.5967 0.030 Uiso 1 1 calc R . .
C44 C 0.2574(3) 0.59840(14) 1.66168(18) 0.0260(9) Uani 1 1 d U . .
H44A H 0.2982 0.6115 1.6788 0.031 Uiso 1 1 calc R . .
H44B H 0.2127 0.6110 1.6729 0.031 Uiso 1 1 calc R . .
C45 C 0.4142(3) 0.47849(15) 1.24958(18) 0.0269(9) Uani 1 1 d U . .
C46 C 0.3985(3) 0.49697(19) 1.2062(2) 0.0382(12) Uani 1 1 d U . .
H46 H 0.3528 0.5087 1.2004 0.046 Uiso 1 1 calc R . .
C47 C 0.4504(4) 0.4983(2) 1.1708(2) 0.0484(16) Uani 1 1 d U . .
H47 H 0.4397 0.5107 1.1407 0.058 Uiso 1 1 calc R . .
C48 C 0.5166(4) 0.4820(2) 1.1794(2) 0.0444(14) Uani 1 1 d U . .
H48 H 0.5514 0.4828 1.1550 0.053 Uiso 1 1 calc R . .
C49 C 0.5339(3) 0.46401(17) 1.2242(2) 0.0346(11) Uani 1 1 d U . .
H49 H 0.5806 0.4538 1.2306 0.042 Uiso 1 1 calc R . .
C50 C 0.4818(3) 0.46146(15) 1.25845(18) 0.0268(9) Uani 1 1 d U . .
C51 C 0.5554(3) 0.42030(15) 1.31132(17) 0.0251(9) Uani 1 1 d U . .
H51A H 0.5950 0.4396 1.3176 0.030 Uiso 1 1 calc R . .
H51B H 0.5679 0.4033 1.2833 0.030 Uiso 1 1 calc R . .
C52 C 0.5446(3) 0.39417(15) 1.35451(17) 0.0249(9) Uani 1 1 d U . .
H52A H 0.5001 0.3782 1.3502 0.030 Uiso 1 1 calc R . .
H52B H 0.5850 0.3749 1.3581 0.030 Uiso 1 1 calc R . .
C53 C 0.5305(2) 0.39452(13) 1.43878(17) 0.0221(8) Uani 1 1 d U . .
H53A H 0.5732 0.3773 1.4444 0.027 Uiso 1 1 calc R . .
H53B H 0.4886 0.3765 1.4339 0.027 Uiso 1 1 calc R . .
C54 C 0.5191(2) 0.42125(14) 1.48192(17) 0.0221(8) Uani 1 1 d U . .
H54A H 0.5190 0.4047 1.5116 0.027 Uiso 1 1 calc R . .
H54B H 0.5581 0.4415 1.4848 0.027 Uiso 1 1 calc R . .
C55 C 0.4229(2) 0.46067(13) 1.51468(16) 0.0206(8) Uani 1 1 d U . .
C56 C 0.4533(3) 0.46030(14) 1.56044(17) 0.0242(9) Uani 1 1 d U . .
H56 H 0.4981 0.4474 1.5660 0.029 Uiso 1 1 calc R . .
C57 C 0.4181(3) 0.47889(14) 1.59865(18) 0.0253(9) Uani 1 1 d U . .
H57 H 0.4384 0.4780 1.6302 0.030 Uiso 1 1 calc R . .
C58 C 0.3539(3) 0.49852(15) 1.59030(18) 0.0262(9) Uani 1 1 d U . .
H58 H 0.3298 0.5111 1.6162 0.031 Uiso 1 1 calc R . .
C59 C 0.3243(3) 0.49987(14) 1.54390(18) 0.0241(9) Uani 1 1 d U . .
H59 H 0.2807 0.5141 1.5382 0.029 Uiso 1 1 calc R . .
C60 C 0.3576(2) 0.48072(14) 1.50612(17) 0.0208(8) Uani 1 1 d U . .
C61 C 0.2644(3) 0.49781(16) 1.45035(18) 0.0268(9) Uani 1 1 d U . .
H61A H 0.2705 0.5276 1.4488 0.032 Uiso 1 1 calc R . .
H61B H 0.2310 0.4915 1.4765 0.032 Uiso 1 1 calc R . .
C62 C 0.2347(2) 0.48226(17) 1.40325(18) 0.0278(10) Uani 1 1 d U . .
H62A H 0.2333 0.4522 1.4038 0.033 Uiso 1 1 calc R . .
H62B H 0.1852 0.4923 1.3983 0.033 Uiso 1 1 calc R . .
C63 C 0.2508(3) 0.48095(16) 1.32005(18) 0.0279(10) Uani 1 1 d U . .
H63A H 0.2020 0.4916 1.3142 0.033 Uiso 1 1 calc R . .
H63B H 0.2481 0.4510 1.3208 0.033 Uiso 1 1 calc R . .
C64 C 0.2989(3) 0.49421(16) 1.28005(18) 0.0282(10) Uani 1 1 d U . .
H64A H 0.2768 0.4872 1.2485 0.034 Uiso 1 1 calc R . .
H64B H 0.3059 0.5240 1.2813 0.034 Uiso 1 1 calc R . .
C65 C 0.3295(5) 0.49557(19) 1.0058(3) 0.0492(16) Uani 1 1 d U . .
C66 C 0.3301(5) 0.4772(2) 0.9618(3) 0.0573(19) Uani 1 1 d U . .
H66 H 0.3256 0.4486 0.9594 0.069 Uiso 1 1 calc R . .
C67 C 0.3372(6) 0.5008(3) 0.9200(3) 0.072(2) Uani 1 1 d U . .
H67 H 0.3385 0.4879 0.8895 0.086 Uiso 1 1 calc R . .
C68 C 0.3424(7) 0.5422(3) 0.9229(3) 0.080(3) Uani 1 1 d U . .
H68 H 0.3438 0.5581 0.8945 0.097 Uiso 1 1 calc R . .
C69 C 0.3456(8) 0.5610(3) 0.9685(4) 0.095(4) Uani 1 1 d U . .
H69 H 0.3522 0.5895 0.9709 0.114 Uiso 1 1 calc R . .
C70 C 0.3393(6) 0.5384(2) 1.0087(3) 0.071(3) Uani 1 1 d U . .
C71 C 0.3572(7) 0.5957(2) 1.0618(4) 0.085(3) Uani 1 1 d U . .
H71A H 0.3192 0.6124 1.0463 0.103 Uiso 1 1 calc R . .
H71B H 0.4036 0.6029 1.0476 0.103 Uiso 1 1 calc R . .
C72 C 0.3593(6) 0.6026(3) 1.1155(4) 0.075(3) Uani 1 1 d U . .
H72A H 0.3944 0.5840 1.1311 0.090 Uiso 1 1 calc R . .
H72B H 0.3738 0.6309 1.1227 0.090 Uiso 1 1 calc R . .
C73 C 0.2864(5) 0.6035(2) 1.1835(3) 0.061(2) Uani 1 1 d U . .
H73A H 0.3000 0.6320 1.1899 0.073 Uiso 1 1 calc R . .
H73B H 0.3197 0.5856 1.2018 0.073 Uiso 1 1 calc R . .
C74 C 0.2110(5) 0.5961(2) 1.1988(3) 0.059(2) Uani 1 1 d U . .
H74A H 0.2039 0.6071 1.2316 0.071 Uiso 1 1 calc R . .
H74B H 0.1770 0.6097 1.1764 0.071 Uiso 1 1 calc R . .
C75 C 0.1375(5) 0.5383(3) 1.2161(3) 0.0582(18) Uani 1 1 d U . .
C76 C 0.0810(12) 0.5611(6) 1.2372(7) 0.079(4) Uani 0.79(4) 1 d PU A 1
H76 H 0.0866 0.5894 1.2425 0.095 Uiso 0.79(4) 1 calc PR A 1
C76A C 0.108(4) 0.565(2) 1.251(2) 0.071(9) Uani 0.21(4) 1 d PU A 2
H76A H 0.1293 0.5906 1.2594 0.086 Uiso 0.21(4) 1 calc PR A 2
C77 C 0.0196(11) 0.5423(7) 1.2494(9) 0.097(5) Uani 0.79(4) 1 d PU A 1
H77 H -0.0178 0.5588 1.2612 0.116 Uiso 0.79(4) 1 calc PR A 1
C77A C 0.046(4) 0.550(2) 1.271(3) 0.091(9) Uani 0.21(4) 1 d PU A 2
H77A H 0.0133 0.5678 1.2875 0.109 Uiso 0.21(4) 1 calc PR A 2
C78 C 0.0077(11) 0.5036(7) 1.2465(9) 0.105(6) Uani 0.79(4) 1 d PU A 1
H78 H -0.0357 0.4921 1.2572 0.126 Uiso 0.79(4) 1 calc PR A 1
C78A C 0.033(5) 0.509(3) 1.267(3) 0.100(9) Uani 0.21(4) 1 d PU A 2
H78A H 0.0043 0.4976 1.2908 0.120 Uiso 0.21(4) 1 calc PR A 2
C79 C 0.0615(6) 0.4795(4) 1.2268(5) 0.098(3) Uani 1 1 d U . .
H79 H 0.0548 0.4510 1.2241 0.118 Uiso 1 1 calc R A 1
C80 C 0.1251(4) 0.4971(3) 1.2111(3) 0.0586(18) Uani 1 1 d U A .
C81 C 0.1705(4) 0.4325(2) 1.1838(3) 0.0480(15) Uani 1 1 d U . .
H81A H 0.1309 0.4251 1.1614 0.058 Uiso 1 1 calc R . .
H81B H 0.1606 0.4208 1.2158 0.058 Uiso 1 1 calc R . .
C82 C 0.2407(4) 0.41666(19) 1.1654(2) 0.0440(14) Uani 1 1 d U . .
H82A H 0.2805 0.4258 1.1868 0.053 Uiso 1 1 calc R . .
H82B H 0.2403 0.3866 1.1653 0.053 Uiso 1 1 calc R . .
C83 C 0.3182(4) 0.4195(2) 1.1004(3) 0.0507(17) Uani 1 1 d U . .
H83A H 0.3231 0.3897 1.1026 0.061 Uiso 1 1 calc R . .
H83B H 0.3567 0.4319 1.1203 0.061 Uiso 1 1 calc R . .
C84 C 0.3252(5) 0.4328(2) 1.0487(3) 0.0558(19) Uani 1 1 d U . .
H84A H 0.3703 0.4225 1.0353 0.067 Uiso 1 1 calc R . .
H84B H 0.2846 0.4225 1.0289 0.067 Uiso 1 1 calc R . .
C85 C -0.0567(7) 0.5233(4) 1.1222(5) 0.101(4) Uiso 1 1 d U . .
H85A H -0.0352 0.5507 1.1241 0.121 Uiso 1 1 calc R . .
H85B H -0.0705 0.5151 1.1551 0.121 Uiso 1 1 calc R . .
C86 C -0.1282(8) 0.5238(3) 1.0858(4) 0.109(5) Uani 1 1 d U . .
H86A H -0.1464 0.4961 1.0797 0.131 Uiso 1 1 calc R . .
H86B H -0.1669 0.5407 1.0990 0.131 Uiso 1 1 calc R . .
C87 C -0.1554(6) 0.5526(3) 1.0083(3) 0.078(3) Uani 1 1 d U . .
H87A H -0.1936 0.5678 1.0246 0.093 Uiso 1 1 calc R . .
H87B H -0.1765 0.5279 0.9936 0.093 Uiso 1 1 calc R . .
C88 C -0.1217(6) 0.5789(2) 0.9698(3) 0.070(2) Uani 1 1 d U . .
H88A H -0.1592 0.5925 0.9500 0.084 Uiso 1 1 calc R . .
H88B H -0.0907 0.5999 0.9848 0.084 Uiso 1 1 calc R . .
C89 C -0.0316(6) 0.5710(2) 0.9122(3) 0.070(2) Uani 1 1 d U . .
C90 C -0.0269(6) 0.6127(3) 0.9049(4) 0.073(2) Uani 1 1 d U . .
H90 H -0.0608 0.6301 0.9193 0.088 Uiso 1 1 calc R . .
C91 C 0.0259(8) 0.6291(3) 0.8774(5) 0.107(4) Uani 1 1 d U . .
H91 H 0.0255 0.6573 0.8704 0.129 Uiso 1 1 calc R . .
C92 C 0.0792(10) 0.6049(4) 0.8599(7) 0.153(6) Uani 1 1 d U . .
H92 H 0.1191 0.6163 0.8441 0.183 Uiso 1 1 calc R . .
C93 C 0.0728(10) 0.5630(4) 0.8660(5) 0.137(6) Uani 1 1 d U . .
H93 H 0.1087 0.5460 0.8530 0.164 Uiso 1 1 calc R . .
C94 C 0.0193(7) 0.5456(3) 0.8892(4) 0.087(3) Uani 1 1 d U . .
C105 C 0.4960(7) 0.4842(6) 0.9572(4) 0.053(4) Uani 0.50 1 d PU . .
H105 H 0.4929 0.4723 0.9261 0.063 Uiso 0.50 1 calc PR . .
C106 C 0.4932(7) 0.4585(6) 0.9973(5) 0.053(3) Uani 0.50 1 d PU . .
H106 H 0.4885 0.4299 0.9937 0.064 Uiso 0.50 1 calc PR . .
C107 C 0.4974(7) 0.4756(7) 1.0399(5) 0.064(5) Uani 0.50 1 d PU . .
H107 H 0.4956 0.4596 1.0683 0.077 Uiso 0.50 1 calc PR . .
N1 N 0.1655(9) 0.5548(4) 0.9957(5) 0.066(4) Uani 0.50 1 d PDU . .
C95 C 0.1748(9) 0.5851(4) 0.9747(6) 0.060(4) Uani 0.50 1 d PDU A .
C96 C 0.1845(10) 0.6216(5) 0.9489(7) 0.074(6) Uani 0.50 1 d PDU . .
N2 N 0.0790(4) 0.5640(2) 1.6836(3) 0.0625(18) Uani 1 1 d DU . .
C97 C 0.0789(4) 0.5895(3) 1.7113(3) 0.0580(19) Uani 1 1 d DU . .
C98 C 0.0813(5) 0.6222(3) 1.7453(5) 0.098(4) Uani 1 1 d DU . .
N3 N 0.1444(8) 0.6371(7) 1.0675(12) 0.308(17) Uani 1 1 d DU . .
C99 C 0.1875(7) 0.6623(5) 1.0773(6) 0.118(5) Uani 1 1 d DU . .
C100 C 0.2403(5) 0.6901(3) 1.0916(3) 0.066(2) Uani 1 1 d DU . .
N4 N 0.4657(5) 0.4212(3) 0.8832(4) 0.103(4) Uani 1 1 d DU . .
C101 C 0.4424(4) 0.4193(3) 0.8428(4) 0.082(3) Uani 1 1 d DU . .
C102 C 0.4130(5) 0.4215(3) 0.7984(3) 0.073(3) Uani 1 1 d DU . .
N5 N 0.0527(4) 0.6226(3) 1.3902(4) 0.086(3) Uani 1 1 d DU . .
C103 C -0.0006(5) 0.6320(2) 1.3700(3) 0.062(2) Uani 1 1 d DU . .
C104 C -0.0679(5) 0.6458(3) 1.3489(3) 0.067(2) Uani 1 1 d DU . .
O34 O 0.0852(9) 0.5598(7) 1.1033(7) 0.132(8) Uani 0.50 1 d P . .
O35 O 0.0233(12) 0.6111(7) 1.0192(9) 0.156(10) Uani 0.50 1 d P . .

loop_
_atom_site_aniso_label
_atom_site_aniso_U_11
_atom_site_aniso_U_22
_atom_site_aniso_U_33
_atom_site_aniso_U_23
_atom_site_aniso_U_13
_atom_site_aniso_U_12
Ag1 0.02556(17) 0.02699(17) 0.03255(19) -0.00022(14) 0.00500(14) -0.00105(14)
Ag2 0.0340(2) 0.0338(2) 0.03048(19) 0.00241(16) 0.00195(15) -0.00466(16)
Ag3 0.02309(17) 0.0447(2) 0.03033(19) 0.00056(17) 0.00050(14) 0.00011(16)
Ag4 0.0320(2) 0.03146(19) 0.03078(19) 0.00263(15) -0.00069(15) -0.00824(15)
Ag5 0.02407(17) 0.02484(17) 0.03225(19) 0.00453(14) 0.00347(13) -0.00169(13)
Ag6 0.02677(18) 0.0344(2) 0.02922(19) 0.00767(15) 0.00414(14) 0.00220(15)
Ag7 0.02613(19) 0.0381(2) 0.0456(2) -0.00746(18) -0.00554(16) -0.00119(16)
Ag8 0.0379(2) 0.0398(2) 0.0323(2) 0.00237(17) -0.00948(16) -0.00182(18)
Ag9 0.02843(18) 0.02445(17) 0.0339(2) -0.00038(14) -0.00304(14) -0.00143(14)
Ag10 0.03110(19) 0.03293(19) 0.02662(18) -0.00056(15) -0.00485(14) -0.00149(15)
Ag11 0.02292(16) 0.02888(17) 0.02381(16) 0.00135(13) -0.00062(12) -0.00520(13)
Ag12 0.02584(18) 0.0376(2) 0.02731(18) 0.00102(15) 0.00484(14) 0.00212(15)
Mo1 0.02192(18) 0.01658(16) 0.0319(2) 0.00602(15) -0.00214(15) -0.00225(14)
Mo2 0.01982(17) 0.01685(16) 0.02592(19) 0.00181(14) 0.00030(14) 0.00111(13)
Mo3 0.02400(19) 0.02105(18) 0.0297(2) -0.00258(15) -0.00686(15) -0.00105(15)
Mo4 0.02308(19) 0.0363(2) 0.02004(18) -0.00653(16) -0.00300(14) 0.00348(16)
Mo5 0.01399(15) 0.03091(19) 0.01438(16) 0.00345(14) 0.00003(12) 0.00070(14)
Mo6 0.01565(16) 0.02883(19) 0.01503(16) 0.00600(14) 0.00111(12) 0.00087(14)
Mo7 0.02019(17) 0.02255(17) 0.01770(16) 0.00257(13) 0.00314(13) 0.00275(14)
Mo8 0.01593(16) 0.01665(15) 0.02011(16) 0.00147(13) 0.00277(12) -0.00106(12)
Mo9 0.02371(19) 0.02333(19) 0.0296(2) -0.00862(16) -0.00366(15) -0.00160(15)
Mo10 0.02430(18) 0.01839(17) 0.02448(19) -0.00216(14) -0.00279(14) -0.00010(14)
Mo11 0.01570(16) 0.0324(2) 0.01624(16) -0.00408(14) 0.00208(12) -0.00161(14)
Mo12 0.01874(17) 0.02938(19) 0.01665(16) 0.00185(14) 0.00116(13) -0.00559(14)
Rb1 0.0506(4) 0.0432(3) 0.0551(4) -0.0014(3) -0.0014(3) -0.0004(3)
Rb2 0.0298(2) 0.0259(2) 0.0318(2) 0.00275(18) 0.00388(18) 0.00196(18)
Rb3 0.1733(13) 0.0648(6) 0.0522(5) -0.0073(4) -0.0048(6) 0.0237(7)
Rb4 0.0896(16) 0.1060(17) 0.0919(16) 0.0076(13) 0.0011(12) 0.0261(13)
S1 0.0247(6) 0.0346(6) 0.0289(6) 0.0113(5) 0.0008(4) -0.0061(5)
S2 0.0221(5) 0.0231(5) 0.0247(5) 0.0082(4) -0.0011(4) -0.0024(4)
S3 0.0207(5) 0.0231(5) 0.0222(5) 0.0036(4) 0.0002(4) -0.0028(4)
S4 0.0232(5) 0.0226(5) 0.0331(6) 0.0008(5) -0.0029(4) -0.0018(4)
S5 0.0246(5) 0.0225(5) 0.0271(6) -0.0026(4) -0.0015(4) -0.0015(4)
S6 0.0222(5) 0.0262(5) 0.0210(5) 0.0009(4) 0.0023(4) 0.0005(4)
S7 0.0229(5) 0.0439(7) 0.0231(5) 0.0066(5) -0.0013(4) -0.0019(5)
S8 0.0208(5) 0.0279(5) 0.0232(5) 0.0004(4) -0.0033(4) 0.0008(4)
S9 0.0205(5) 0.0253(5) 0.0323(6) 0.0069(5) -0.0036(4) -0.0008(4)
S10 0.0213(6) 0.0576(9) 0.0244(6) 0.0043(6) -0.0007(4) 0.0037(6)
S11 0.0258(6) 0.0296(6) 0.0310(6) -0.0058(5) -0.0040(4) 0.0062(5)
S12 0.0197(5) 0.0331(6) 0.0195(5) 0.0042(4) 0.0023(4) -0.0041(4)
S13 0.0210(5) 0.0305(6) 0.0175(5) -0.0022(4) 0.0019(4) -0.0055(4)
S14 0.0274(6) 0.0220(5) 0.0358(6) 0.0048(5) -0.0068(5) 0.0012(4)
S15 0.0210(5) 0.0331(6) 0.0231(5) -0.0025(5) 0.0033(4) 0.0016(4)
S16 0.0218(5) 0.0343(6) 0.0200(5) -0.0016(4) 0.0030(4) 0.0015(4)
S17 0.0224(5) 0.0214(5) 0.0245(5) 0.0049(4) 0.0034(4) 0.0019(4)
S18 0.0201(5) 0.0272(5) 0.0275(6) 0.0081(4) 0.0036(4) -0.0035(4)
S19 0.0274(6) 0.0244(5) 0.0250(5) -0.0005(4) -0.0059(4) 0.0016(4)
S20 0.0260(6) 0.0327(6) 0.0206(5) -0.0047(4) 0.0020(4) 0.0053(5)
S21 0.0181(5) 0.0245(5) 0.0205(5) -0.0013(4) 0.0031(4) 0.0029(4)
S22 0.0174(5) 0.0196(5) 0.0244(5) -0.0002(4) 0.0000(4) 0.0010(4)
S23 0.0208(5) 0.0349(6) 0.0207(5) -0.0018(4) -0.0006(4) 0.0065(4)
S24 0.0188(5) 0.0214(5) 0.0203(5) 0.0003(4) 0.0014(4) 0.0035(4)
S25 0.0190(5) 0.0200(5) 0.0196(5) 0.0001(4) 0.0022(4) 0.0003(4)
S26 0.0349(6) 0.0275(6) 0.0237(5) 0.0025(4) -0.0046(5) -0.0061(5)
S27 0.0304(6) 0.0350(6) 0.0299(6) -0.0022(5) 0.0022(5) -0.0094(5)
S28 0.0239(6) 0.0356(7) 0.0576(9) -0.0119(6) 0.0047(6) -0.0063(5)
S29 0.0206(5) 0.0255(5) 0.0278(6) -0.0014(4) 0.0000(4) -0.0002(4)
S30 0.0243(5) 0.0273(5) 0.0224(5) -0.0028(4) -0.0010(4) 0.0027(4)
S31 0.0320(6) 0.0339(6) 0.0318(6) -0.0076(5) -0.0131(5) 0.0051(5)
S32 0.0308(6) 0.0258(6) 0.0371(7) 0.0094(5) -0.0028(5) -0.0054(5)
S33 0.0244(5) 0.0305(6) 0.0262(6) 0.0013(5) -0.0011(4) -0.0100(5)
S34 0.0241(6) 0.0455(7) 0.0238(6) -0.0109(5) -0.0027(4) -0.0032(5)
S35 0.0175(5) 0.0249(5) 0.0220(5) -0.0034(4) 0.0007(4) -0.0019(4)
S36 0.0182(5) 0.0274(5) 0.0214(5) 0.0021(4) -0.0012(4) -0.0034(4)
S37 0.0290(6) 0.0317(6) 0.0232(5) -0.0004(5) 0.0026(4) 0.0098(5)
S38 0.0268(6) 0.0226(5) 0.0265(6) -0.0044(4) 0.0063(4) -0.0027(4)
O1 0.0299(19) 0.0192(16) 0.054(2) 0.0083(16) -0.0084(17) -0.0039(14)
O2 0.0268(17) 0.0222(16) 0.040(2) 0.0011(15) -0.0009(15) 0.0041(14)
O3 0.041(2) 0.0298(19) 0.039(2) -0.0053(16) -0.0138(17) -0.0067(17)
O4 0.038(2) 0.053(3) 0.033(2) -0.0157(19) -0.0057(17) 0.0109(19)
O5 0.0201(16) 0.052(2) 0.0206(16) 0.0066(16) -0.0002(12) 0.0060(15)
O6 0.0226(17) 0.052(2) 0.0204(16) 0.0115(16) 0.0038(13) 0.0062(16)
O7 0.0336(19) 0.0311(18) 0.0275(18) 0.0081(15) 0.0066(14) 0.0036(15)
O8 0.0224(15) 0.0183(14) 0.0301(17) 0.0012(13) 0.0015(13) -0.0053(12)
O9 0.033(2) 0.0297(19) 0.050(2) -0.0164(18) -0.0027(17) 0.0005(16)
O10 0.040(2) 0.0229(17) 0.039(2) -0.0019(15) -0.0083(17) 0.0027(15)
O11 0.0187(16) 0.057(3) 0.0205(16) -0.0060(16) 0.0049(12) -0.0008(16)
O12 0.0246(17) 0.052(2) 0.0220(17) 0.0040(16) 0.0031(13) -0.0086(16)
O13 0.042(2) 0.0177(15) 0.0340(19) 0.0017(14) 0.0004(16) -0.0010(15)
O14 0.0292(18) 0.0256(17) 0.036(2) -0.0017(15) 0.0019(15) 0.0035(14)
O15 0.0255(17) 0.0230(16) 0.0338(19) -0.0056(14) 0.0010(14) -0.0008(13)
O16 0.0260(16) 0.0211(15) 0.0276(17) -0.0037(13) -0.0007(13) 0.0009(13)
O17 0.0245(16) 0.0260(16) 0.0246(16) 0.0025(13) 0.0013(13) -0.0036(13)
O18 0.0323(18) 0.0192(15) 0.0228(16) -0.0014(12) -0.0005(13) 0.0011(13)
O19 0.0275(17) 0.0328(19) 0.0258(17) -0.0014(14) 0.0052(13) 0.0023(14)
O20 0.0240(16) 0.0186(14) 0.0236(16) -0.0024(12) 0.0033(12) -0.0009(12)
O21 0.0215(15) 0.0246(16) 0.0211(15) -0.0014(12) 0.0007(12) 0.0074(12)
O22 0.0183(15) 0.0307(17) 0.0242(16) 0.0004(13) 0.0012(12) 0.0080(13)
O23 0.0241(16) 0.0239(16) 0.0248(16) -0.0008(13) 0.0016(12) 0.0014(13)
O24 0.0259(17) 0.0301(18) 0.0245(16) 0.0035(14) 0.0033(13) 0.0046(14)
O25 0.172(7) 0.026(2) 0.054(3) -0.002(2) 0.017(4) -0.015(3)
O26 0.085(4) 0.040(3) 0.055(3) -0.015(2) 0.002(3) -0.004(3)
O27 0.094(4) 0.040(3) 0.040(3) -0.008(2) -0.003(3) 0.020(3)
O28 0.048(3) 0.045(2) 0.041(2) -0.0003(19) -0.0080(19) 0.009(2)
O29 0.062(3) 0.032(2) 0.031(2) 0.0038(16) 0.0007(19) 0.0050(19)
O30 0.087(4) 0.0234(19) 0.040(2) 0.0035(17) 0.003(2) -0.004(2)
O31 0.138(7) 0.072(4) 0.065(4) 0.011(3) 0.011(4) 0.040(5)
O32 0.110(5) 0.040(3) 0.056(3) -0.006(2) 0.000(3) 0.011(3)
O33 0.224(10) 0.049(3) 0.054(4) 0.001(3) 0.014(5) 0.060(5)
C1 0.024(2) 0.048(3) 0.034(3) 0.014(2) 0.004(2) -0.004(2)
C2 0.027(2) 0.034(3) 0.044(3) 0.014(2) 0.000(2) -0.008(2)
C3 0.020(2) 0.030(2) 0.029(2) 0.0066(19) 0.0039(17) -0.0022(18)
C4 0.022(2) 0.024(2) 0.027(2) 0.0055(18) 0.0038(17) -0.0002(17)
C5 0.027(3) 0.073(5) 0.030(3) 0.018(3) 0.001(2) -0.007(3)
C6 0.024(2) 0.067(4) 0.034(3) 0.010(3) -0.001(2) -0.009(3)
C7 0.030(2) 0.023(2) 0.040(3) 0.010(2) -0.005(2) -0.0059(19)
C8 0.032(3) 0.029(2) 0.034(3) 0.010(2) 0.000(2) -0.001(2)
C9 0.026(2) 0.045(3) 0.021(2) 0.004(2) 0.0082(17) -0.004(2)
C10 0.025(2) 0.044(3) 0.023(2) 0.004(2) 0.0107(18) 0.001(2)
C11 0.022(2) 0.048(3) 0.026(2) 0.006(2) 0.0091(18) 0.005(2)
C12 0.018(2) 0.040(3) 0.031(2) 0.008(2) 0.0076(17) -0.0005(19)
C13 0.033(3) 0.041(3) 0.021(2) -0.004(2) -0.0041(18) 0.006(2)
C14 0.027(2) 0.041(3) 0.027(2) -0.009(2) -0.0056(18) 0.004(2)
C15 0.023(2) 0.025(2) 0.023(2) 0.0044(17) -0.0020(16) 0.0005(17)
C16 0.020(2) 0.026(2) 0.023(2) -0.0013(17) -0.0023(16) -0.0022(17)
C17 0.025(3) 0.048(4) 0.072(5) -0.013(3) -0.015(3) 0.002(2)
C18 0.026(3) 0.047(3) 0.063(4) -0.009(3) -0.017(3) 0.007(2)
C19 0.040(3) 0.036(3) 0.032(3) 0.001(2) -0.009(2) -0.006(2)
C20 0.026(2) 0.043(3) 0.036(3) -0.001(2) -0.011(2) 0.000(2)
C21 0.030(3) 0.059(4) 0.029(3) -0.004(2) -0.005(2) 0.023(3)
C22 0.029(3) 0.058(4) 0.023(2) -0.007(2) -0.0051(19) 0.008(2)
C23 0.026(2) 0.033(3) 0.033(3) 0.011(2) -0.0064(19) -0.001(2)
C24 0.022(2) 0.030(2) 0.027(2) 0.0053(19) -0.0048(17) 0.0021(18)
C25 0.029(2) 0.025(2) 0.028(2) -0.0008(18) 0.0028(18) 0.0032(19)
C26 0.049(3) 0.030(2) 0.028(2) -0.007(2) 0.005(2) 0.006(2)
C27 0.092(6) 0.043(3) 0.028(3) -0.007(3) 0.007(3) 0.011(4)
C28 0.093(6) 0.050(4) 0.029(3) 0.005(3) 0.008(3) 0.006(4)
C29 0.070(4) 0.034(3) 0.034(3) 0.006(2) 0.011(3) 0.004(3)
C30 0.035(3) 0.027(2) 0.030(2) -0.0001(19) 0.003(2) 0.004(2)
C31 0.041(3) 0.021(2) 0.041(3) 0.008(2) -0.003(2) 0.004(2)
C32 0.036(3) 0.023(2) 0.047(3) 0.003(2) -0.006(2) 0.007(2)
C33 0.031(3) 0.020(2) 0.042(3) -0.005(2) 0.004(2) 0.0011(19)
C34 0.030(2) 0.019(2) 0.042(3) -0.008(2) 0.003(2) -0.0031(18)
C35 0.018(2) 0.031(2) 0.028(2) -0.0076(19) 0.0039(16) -0.0006(17)
C36 0.024(2) 0.034(3) 0.045(3) -0.012(2) -0.001(2) -0.004(2)
C37 0.025(3) 0.067(4) 0.043(3) -0.019(3) -0.006(2) -0.004(3)
C38 0.026(3) 0.064(4) 0.038(3) -0.002(3) -0.010(2) 0.003(3)
C39 0.024(2) 0.046(3) 0.033(3) 0.001(2) -0.0016(19) 0.001(2)
C40 0.018(2) 0.032(2) 0.028(2) -0.0096(19) 0.0019(16) 0.0002(17)
C41 0.028(2) 0.027(2) 0.027(2) 0.0023(18) 0.0038(18) 0.0030(19)
C42 0.032(2) 0.024(2) 0.026(2) 0.0000(18) 0.0044(18) -0.0037(19)
C43 0.024(2) 0.021(2) 0.030(2) 0.0012(18) 0.0028(18) -0.0032(17)
C44 0.029(2) 0.019(2) 0.030(2) -0.0036(18) 0.0000(18) -0.0036(17)
C45 0.033(2) 0.024(2) 0.024(2) 0.0003(18) 0.0043(18) -0.0007(19)
C46 0.043(3) 0.037(3) 0.035(3) 0.006(2) 0.007(2) 0.001(2)
C47 0.059(4) 0.050(4) 0.037(3) 0.020(3) 0.013(3) 0.004(3)
C48 0.049(3) 0.049(4) 0.036(3) 0.006(3) 0.014(3) -0.005(3)
C49 0.037(3) 0.032(3) 0.035(3) 0.000(2) 0.008(2) -0.006(2)
C50 0.033(2) 0.025(2) 0.023(2) 0.0001(17) 0.0061(18) -0.0016(19)
C51 0.021(2) 0.030(2) 0.024(2) -0.0038(18) 0.0050(16) 0.0011(18)
C52 0.022(2) 0.027(2) 0.026(2) -0.0074(18) 0.0027(17) -0.0002(17)
C53 0.021(2) 0.0170(19) 0.029(2) 0.0012(16) 0.0025(16) 0.0028(16)
C54 0.021(2) 0.0201(19) 0.025(2) 0.0030(16) 0.0020(16) 0.0024(16)
C55 0.0208(19) 0.0173(18) 0.024(2) 0.0019(16) 0.0049(15) -0.0003(15)
C56 0.026(2) 0.021(2) 0.026(2) 0.0023(17) 0.0019(17) 0.0026(17)
C57 0.031(2) 0.022(2) 0.023(2) 0.0001(17) 0.0009(17) -0.0005(18)
C58 0.026(2) 0.026(2) 0.027(2) -0.0023(18) 0.0064(17) -0.0025(18)
C59 0.021(2) 0.023(2) 0.028(2) -0.0012(17) 0.0040(16) 0.0018(17)
C60 0.0183(19) 0.0194(19) 0.025(2) 0.0013(16) 0.0034(15) -0.0004(15)
C61 0.021(2) 0.032(2) 0.028(2) -0.0021(19) 0.0020(17) 0.0077(18)
C62 0.016(2) 0.038(3) 0.029(2) 0.002(2) 0.0014(17) 0.0000(18)
C63 0.026(2) 0.030(2) 0.027(2) -0.0057(19) -0.0017(18) 0.0015(19)
C64 0.033(2) 0.029(2) 0.023(2) 0.0040(18) -0.0041(18) 0.007(2)
C65 0.076(5) 0.028(3) 0.044(3) 0.007(2) 0.007(3) -0.004(3)
C66 0.083(5) 0.037(3) 0.053(4) 0.000(3) 0.022(4) -0.002(3)
C67 0.100(7) 0.060(4) 0.055(4) 0.011(4) 0.021(5) -0.001(5)
C68 0.135(9) 0.055(4) 0.053(4) 0.021(4) 0.018(5) 0.000(5)
C69 0.189(12) 0.035(4) 0.062(5) 0.016(3) 0.031(7) 0.002(5)
C70 0.138(8) 0.029(3) 0.047(4) 0.007(3) 0.021(5) 0.002(4)
C71 0.144(10) 0.034(4) 0.080(6) -0.007(4) 0.030(6) -0.019(5)
C72 0.094(7) 0.039(4) 0.094(6) -0.016(4) 0.018(6) -0.012(4)
C73 0.099(6) 0.032(3) 0.052(4) -0.015(3) -0.018(4) 0.003(4)
C74 0.104(6) 0.032(3) 0.040(4) -0.012(3) -0.009(4) 0.018(4)
C75 0.072(5) 0.055(4) 0.047(4) 0.009(3) 0.000(3) 0.027(3)
C76 0.098(10) 0.072(7) 0.068(9) 0.027(6) 0.016(8) 0.049(7)
C76A 0.08(2) 0.076(13) 0.056(19) 0.010(14) 0.027(16) 0.029(16)
C77 0.080(9) 0.109(8) 0.101(12) 0.034(9) 0.013(9) 0.050(8)
C77A 0.089(19) 0.101(13) 0.08(2) 0.033(14) 0.032(14) 0.026(17)
C78 0.066(9) 0.116(9) 0.133(15) 0.037(11) 0.019(9) 0.035(7)
C78A 0.078(19) 0.106(14) 0.12(2) 0.029(15) 0.035(14) 0.018(16)
C79 0.080(6) 0.090(6) 0.125(9) 0.033(6) 0.033(6) 0.015(5)
C80 0.056(4) 0.059(4) 0.061(5) 0.016(4) -0.003(3) 0.017(3)
C81 0.057(4) 0.042(3) 0.045(4) -0.002(3) -0.006(3) -0.006(3)
C82 0.059(4) 0.032(3) 0.041(3) 0.005(2) 0.001(3) 0.001(3)
C83 0.065(5) 0.030(3) 0.057(4) 0.010(3) 0.011(3) 0.005(3)
C84 0.084(6) 0.027(3) 0.057(4) 0.010(3) 0.015(4) 0.009(3)
C86 0.203(14) 0.046(5) 0.081(7) 0.004(5) 0.062(8) 0.047(7)
C87 0.120(9) 0.053(5) 0.061(5) -0.006(4) 0.014(5) 0.018(5)
C88 0.109(8) 0.043(4) 0.058(5) -0.004(3) 0.000(5) 0.021(4)
C89 0.104(7) 0.042(4) 0.063(5) 0.003(3) 0.002(4) 0.026(4)
C90 0.094(7) 0.039(4) 0.088(6) -0.005(4) 0.015(5) 0.009(4)
C91 0.135(10) 0.052(5) 0.137(10) 0.021(6) 0.051(8) 0.018(5)
C92 0.195(14) 0.072(6) 0.195(14) 0.037(9) 0.111(11) 0.049(8)
C93 0.214(13) 0.075(6) 0.124(10) 0.035(7) 0.092(10) 0.059(8)
C94 0.152(9) 0.048(4) 0.061(5) 0.002(4) 0.022(6) 0.042(5)
C105 0.031(6) 0.103(12) 0.023(5) 0.003(6) 0.002(4) 0.000(7)
C106 0.032(6) 0.089(11) 0.039(6) 0.016(6) 0.009(5) -0.003(6)
C107 0.026(6) 0.135(16) 0.031(5) 0.013(7) -0.002(5) -0.013(8)
N1 0.084(10) 0.041(6) 0.074(9) 0.000(6) 0.033(8) 0.010(7)
C95 0.063(9) 0.059(8) 0.058(9) 0.011(7) 0.016(7) 0.004(8)
C96 0.056(9) 0.076(11) 0.089(13) 0.042(10) -0.021(9) -0.028(9)
N2 0.048(4) 0.074(5) 0.066(4) -0.021(3) 0.006(3) -0.001(3)
C97 0.034(3) 0.065(5) 0.075(5) -0.013(4) 0.007(3) 0.001(3)
C98 0.058(5) 0.092(8) 0.142(11) -0.065(7) -0.005(6) 0.019(5)
N3 0.075(10) 0.30(3) 0.55(4) -0.22(3) 0.048(17) -0.047(12)
C99 0.079(8) 0.148(13) 0.127(11) -0.031(10) 0.004(8) 0.013(7)
C100 0.073(5) 0.083(6) 0.042(4) 0.005(4) -0.002(4) 0.022(4)
N4 0.064(5) 0.117(8) 0.126(7) 0.066(7) -0.020(5) -0.036(5)
C101 0.027(3) 0.098(7) 0.122(7) 0.064(6) 0.003(4) -0.007(4)
C102 0.076(5) 0.082(6) 0.064(4) -0.048(4) 0.035(4) -0.038(5)
N5 0.068(5) 0.061(5) 0.131(8) 0.021(5) 0.031(5) 0.010(4)
C103 0.078(5) 0.042(4) 0.067(5) 0.014(3) 0.030(4) -0.002(4)
C104 0.099(6) 0.066(5) 0.037(4) 0.006(4) -0.004(4) -0.015(5)
O34 0.079(11) 0.19(2) 0.132(15) -0.082(15) -0.005(10) 0.033(12)
O35 0.117(16) 0.17(2) 0.18(2) -0.094(18) -0.025(15) 0.050(15)

loop_
_atom_type_symbol
_atom_type_description
_atom_type_scat_dispersion_real
_atom_type_scat_dispersion_imag
_atom_type_scat_source
C C 0.0033 0.0016 'International Tables Vol C Tables 4.2.6.8 and 6.1.1.4'
H H 0.0000 0.0000 'International Tables Vol C Tables 4.2.6.8 and 6.1.1.4'
O O 0.0106 0.0060 'International Tables Vol C Tables 4.2.6.8 and 6.1.1.4'
S S 0.1246 0.1234 'International Tables Vol C Tables 4.2.6.8 and 6.1.1.4'
Rb Rb -0.9393 2.9676 'International Tables Vol C Tables 4.2.6.8 and 6.1.1.4'
Mo Mo -1.6832 0.6857 'International Tables Vol C Tables 4.2.6.8 and 6.1.1.4'
Ag Ag -0.8971 1.1015 'International Tables Vol C Tables 4.2.6.8 and 6.1.1.4'
N N 0.0061 0.0033 'International Tables Vol C Tables 4.2.6.8 and 6.1.1.4'

loop_
_geom_angle_atom_site_label_1
_geom_angle_atom_site_label_2
_geom_angle_atom_site_label_3
_geom_angle
_geom_angle_site_symmetry_1
_geom_angle_site_symmetry_3
_geom_angle_publ_flag
S3 Ag1 S8 112.62(4) . . ?
S3 Ag1 S9 105.07(4) . . ?
S3 Ag1 S19 128.26(4) . . ?
S8 Ag1 S9 68.73(4) . . ?
S8 Ag1 S19 104.79(4) . . ?
S9 Ag1 S19 121.46(4) . . ?
S1 Ag2 S2 69.27(4) . . ?
S1 Ag2 S7 108.37(5) . . ?
S1 Ag2 S19 114.83(4) . . ?
S2 Ag2 S7 112.08(4) . . ?
S2 Ag2 S19 99.06(4) . . ?
S7 Ag2 S19 133.41(5) . . ?
S10 Ag3 S11 68.83(5) . . ?
S10 Ag3 S16 102.25(4) . . ?
S10 Ag3 S19 123.20(4) . . ?
S11 Ag3 S16 105.66(4) . . ?
S11 Ag3 S19 105.56(4) . . ?
S16 Ag3 S19 131.61(4) . . ?
S14 Ag4 S17 105.69(4) . . ?
S14 Ag4 S18 102.47(4) . . ?
S14 Ag4 S19 135.25(4) . . ?
S17 Ag4 S18 67.44(4) . . ?
S17 Ag4 S19 104.02(4) . . ?
S18 Ag4 S19 119.61(4) . . ?
S4 Ag5 S12 105.13(4) . . ?
S4 Ag5 S13 112.46(4) . . ?
S4 Ag5 S19 121.94(4) . . ?
S12 Ag5 S13 69.07(4) . . ?
S12 Ag5 S19 124.88(4) . . ?
S13 Ag5 S19 111.64(4) . . ?
S5 Ag6 S6 68.41(4) . . ?
S5 Ag6 S15 112.01(4) . . ?
S5 Ag6 S19 101.10(4) . . ?
S6 Ag6 S15 108.49(4) . . ?
S6 Ag6 S19 114.01(4) . . ?
S15 Ag6 S19 133.28(4) . . ?
S28 Ag7 S33 118.81(5) . . ?
S28 Ag7 S34 103.83(5) . . ?
S28 Ag7 S38 126.22(5) . . ?
S33 Ag7 S34 66.40(4) . . ?
S33 Ag7 S38 105.15(4) . . ?
S34 Ag7 S38 122.01(5) . . ?
S26 Ag8 S27 65.73(4) . . ?
S26 Ag8 S32 99.32(4) . . ?
S26 Ag8 S38 120.94(4) . . ?
S27 Ag8 S32 112.82(4) . . ?
S27 Ag8 S38 97.16(4) . . ?
S32 Ag8 S38 137.39(5) . . ?
S21 Ag9 S22 68.15(4) . . ?
S21 Ag9 S29 111.45(4) . . ?
S21 Ag9 S38 103.83(4) . . ?
S22 Ag9 S29 110.06(4) . . ?
S22 Ag9 S38 122.09(4) . . ?
S29 Ag9 S38 124.82(4) . . ?
S20 Ag10 S30 112.55(4) . . ?
S20 Ag10 S31 102.76(5) . . ?
S20 Ag10 S38 132.99(4) . . ?
S30 Ag10 S31 68.98(4) . . ?
S30 Ag10 S38 106.84(4) . . ?
S31 Ag10 S38 114.79(5) . . ?
S25 Ag11 S35 104.91(4) . . ?
S25 Ag11 S36 99.39(4) . . ?
S25 Ag11 S38 130.51(4) . . ?
S35 Ag11 S36 67.94(4) . . ?
S35 Ag11 S38 108.18(4) . . ?
S36 Ag11 S38 126.72(4) . . ?
S23 Ag12 S24 68.50(4) . . ?
S23 Ag12 S37 114.20(4) . . ?
S23 Ag12 S38 116.13(4) . . ?
S24 Ag12 S37 112.96(4) . . ?
S24 Ag12 S38 103.24(4) . . ?
S37 Ag12 S38 125.71(4) . . ?
S1 Mo1 S2 79.84(5) . . ?
S1 Mo1 S4 81.49(5) . . ?
S1 Mo1 S5 146.09(5) . . ?
S1 Mo1 O1 105.63(16) . . ?
S2 Mo1 S4 147.04(5) . . ?
S2 Mo1 S5 102.59(4) . . ?
S2 Mo1 O1 106.21(14) . . ?
S4 Mo1 S5 78.94(5) . . ?
S4 Mo1 O1 104.87(14) . . ?
S5 Mo1 O1 106.02(16) . . ?
S2 Mo2 S3 79.47(4) . . ?
S2 Mo2 S5 102.24(5) . . ?
S2 Mo2 S6 142.60(4) . . ?
S2 Mo2 O2 108.10(14) . . ?
S3 Mo2 S5 148.96(4) . . ?
S3 Mo2 S6 81.61(4) . . ?
S3 Mo2 O2 103.39(13) . . ?
S5 Mo2 S6 78.83(4) . . ?
S5 Mo2 O2 105.35(14) . . ?
S6 Mo2 O2 107.52(14) . . ?
S8 Mo3 S9 79.28(4) . . ?
S8 Mo3 S11 101.36(5) . . ?
S8 Mo3 S14 146.64(5) . . ?
S8 Mo3 O3 106.92(15) . . ?
S9 Mo3 S11 145.34(5) . . ?
S9 Mo3 S14 81.49(5) . . ?
S9 Mo3 O3 105.94(16) . . ?
S11 Mo3 S14 79.89(5) . . ?
S11 Mo3 O3 106.88(16) . . ?
S14 Mo3 O3 104.45(15) . . ?
S7 Mo4 S8 79.28(4) . . ?
S7 Mo4 S10 81.17(5) . . ?
S7 Mo4 S11 147.01(5) . . ?
S7 Mo4 O4 103.28(17) . . ?
S8 Mo4 S10 143.74(5) . . ?
S8 Mo4 S11 101.29(5) . . ?
S8 Mo4 O4 107.61(15) . . ?
S10 Mo4 S11 79.66(5) . . ?
S10 Mo4 O4 106.43(16) . . ?
S11 Mo4 O4 107.78(17) . . ?
S12 Mo5 S13 79.36(4) . . ?
S12 Mo5 S16 81.66(4) . . ?
S12 Mo5 S17 143.75(4) . . ?
S12 Mo5 O5 106.06(14) . . ?
S13 Mo5 S16 148.20(4) . . ?
S13 Mo5 S17 101.69(4) . . ?
S13 Mo5 O5 107.24(14) . . ?
S16 Mo5 S17 79.41(4) . . ?
S16 Mo5 O5 102.41(14) . . ?
S17 Mo5 O5 108.04(15) . . ?
S13 Mo6 S15 79.42(5) . . ?
S13 Mo6 S17 101.61(4) . . ?
S13 Mo6 S18 144.76(4) . . ?
S13 Mo6 O6 107.20(15) . . ?
S15 Mo6 S17 145.35(4) . . ?
S15 Mo6 S18 80.87(5) . . ?
S15 Mo6 O6 105.11(14) . . ?
S17 Mo6 S18 79.18(4) . . ?
S17 Mo6 O6 107.48(15) . . ?
S18 Mo6 O6 106.00(14) . . ?
S20 Mo7 S21 79.35(4) . . ?
S20 Mo7 S23 81.72(4) . . ?
S20 Mo7 S24 147.83(5) . . ?
S20 Mo7 O7 104.13(14) . . ?
S21 Mo7 S23 144.18(5) . . ?
S21 Mo7 S24 102.13(4) . . ?
S21 Mo7 O7 106.73(13) . . ?
S23 Mo7 S24 78.97(4) . . ?
S23 Mo7 O7 107.25(14) . . ?
S24 Mo7 O7 106.05(14) . . ?
S21 Mo8 S22 79.32(4) . . ?
S21 Mo8 S24 101.99(4) . . ?
S21 Mo8 S25 147.17(4) . . ?
S21 Mo8 O8 106.84(12) . . ?
S22 Mo8 S24 144.31(4) . . ?
S22 Mo8 S25 81.59(4) . . ?
S22 Mo8 O8 106.61(12) . . ?
S24 Mo8 S25 78.93(4) . . ?
S24 Mo8 O8 106.99(12) . . ?
S25 Mo8 O8 104.09(12) . . ?
S27 Mo9 S28 77.71(6) . . ?
S27 Mo9 S30 101.89(5) . . ?
S27 Mo9 S31 140.38(5) . . ?
S27 Mo9 O9 108.92(16) . . ?
S28 Mo9 S30 148.48(5) . . ?
S28 Mo9 S31 81.35(6) . . ?
S28 Mo9 O9 103.90(15) . . ?
S30 Mo9 S31 79.63(5) . . ?
S30 Mo9 O9 105.88(15) . . ?
S31 Mo9 O9 108.57(16) . . ?
S26 Mo10 S27 78.76(5) . . ?
S26 Mo10 S29 81.01(4) . . ?
S26 Mo10 S30 146.46(5) . . ?
S26 Mo10 O10 105.55(14) . . ?
S27 Mo10 S29 143.90(5) . . ?
S27 Mo10 S30 102.22(5) . . ?
S27 Mo10 O10 107.02(15) . . ?
S29 Mo10 S30 79.35(4) . . ?
S29 Mo10 O10 107.06(15) . . ?
S30 Mo10 O10 106.08(14) . . ?
S33 Mo11 S34 79.04(5) . . ?
S33 Mo11 S35 101.78(4) . . ?
S33 Mo11 S37 145.95(5) . . ?
S33 Mo11 O11 108.42(15) . . ?
S34 Mo11 S35 144.46(5) . . ?
S34 Mo11 S37 81.23(5) . . ?
S34 Mo11 O11 105.70(13) . . ?
S35 Mo11 S37 79.18(5) . . ?
S35 Mo11 O11 107.55(14) . . ?
S37 Mo11 O11 103.49(15) . . ?
S32 Mo12 S33 79.10(5) . . ?
S32 Mo12 S35 145.24(5) . . ?
S32 Mo12 S36 81.22(5) . . ?
S32 Mo12 O12 105.01(15) . . ?
S33 Mo12 S35 101.75(5) . . ?
S33 Mo12 S36 144.89(5) . . ?
S33 Mo12 O12 106.97(13) . . ?
S35 Mo12 S36 78.99(4) . . ?
S35 Mo12 O12 107.78(15) . . ?
S36 Mo12 O12 106.06(13) . . ?
O13 Rb1 O14 58.20(11) . . ?
O13 Rb1 O15 115.29(11) . . ?
O13 Rb1 O16 147.12(11) . . ?
O13 Rb1 O17 108.77(10) . . ?
O13 Rb1 O18 52.66(10) . . ?
O13 Rb1 N2 90.34(17) . . ?
O14 Rb1 O15 59.59(11) . . ?
O14 Rb1 O16 110.45(10) . . ?
O14 Rb1 O17 141.02(11) . . ?
O14 Rb1 O18 106.84(10) . . ?
O14 Rb1 N2 132.50(18) . . ?
O15 Rb1 O16 53.09(10) . . ?
O15 Rb1 O17 107.81(10) . . ?
O15 Rb1 O18 141.36(10) . . ?
O15 Rb1 N2 147.99(16) . . ?
O16 Rb1 O17 58.55(10) . . ?
O16 Rb1 O18 113.93(10) . . ?
O16 Rb1 N2 114.01(17) . . ?
O17 Rb1 O18 57.95(10) . . ?
O17 Rb1 N2 79.14(17) . . ?
O18 Rb1 N2 69.27(15) . . ?
O1 Rb2 O8 151.60(11) . . ?
O1 Rb2 O19 99.09(12) . . ?
O1 Rb2 O20 129.50(11) . . ?
O1 Rb2 O21 125.24(11) . . ?
O1 Rb2 O22 97.26(12) . . ?
O1 Rb2 O23 73.30(11) . . ?
O1 Rb2 O24 76.34(11) . . ?
O8 Rb2 O19 76.68(11) . . ?
O8 Rb2 O20 73.67(10) . . ?
O8 Rb2 O21 78.45(10) . . ?
O8 Rb2 O22 83.96(10) . . ?
O8 Rb2 O23 82.77(10) . . ?
O8 Rb2 O24 78.64(10) . . ?
O19 Rb2 O20 61.61(10) . . ?
O19 Rb2 O21 121.11(10) . . ?
O19 Rb2 O22 160.59(11) . . ?
O19 Rb2 O23 114.13(10) . . ?
O19 Rb2 O24 54.53(10) . . ?
O20 Rb2 O21 60.41(9) . . ?
O20 Rb2 O22 114.29(10) . . ?
O20 Rb2 O23 156.42(10) . . ?
O20 Rb2 O24 114.35(10) . . ?
O21 Rb2 O22 54.80(9) . . ?
O21 Rb2 O23 114.45(10) . . ?
O21 Rb2 O24 157.00(10) . . ?
O22 Rb2 O23 61.16(10) . . ?
O22 Rb2 O24 120.36(10) . . ?
O23 Rb2 O24 60.30(10) . . ?
O25 Rb3 O26 54.43(15) . . ?
O25 Rb3 O27 108.24(18) . . ?
O25 Rb3 O28 133.89(18) . . ?
O25 Rb3 O29 100.54(16) . . ?
O25 Rb3 O30 49.73(14) . . ?
O25 Rb3 O32 131.95(15) . 3_567 ?
O25 Rb3 N1 72.6(3) . . ?
O25 Rb3 O34 125.6(6) . . ?
O26 Rb3 O27 57.23(17) . . ?
O26 Rb3 O28 104.57(15) . . ?
O26 Rb3 O29 125.56(16) . . ?
O26 Rb3 O30 99.04(16) . . ?
O26 Rb3 O32 168.44(16) . 3_567 ?
O26 Rb3 N1 96.4(3) . . ?
O26 Rb3 O34 91.7(5) . . ?
O27 Rb3 O28 52.05(14) . . ?
O27 Rb3 O29 101.46(13) . . ?
O27 Rb3 O30 130.92(16) . . ?
O27 Rb3 O32 119.34(17) . 3_567 ?
O27 Rb3 N1 134.5(2) . . ?
O27 Rb3 O34 73.8(4) . . ?
O28 Rb3 O29 55.37(12) . . ?
O28 Rb3 O30 107.36(13) . . ?
O28 Rb3 O32 77.47(14) . 3_567 ?
O28 Rb3 N1 152.9(3) . . ?
O28 Rb3 O34 91.5(6) . . ?
O29 Rb3 O30 54.99(12) . . ?
O29 Rb3 O32 65.14(14) . 3_567 ?
O29 Rb3 N1 123.5(2) . . ?
O29 Rb3 O34 133.2(6) . . ?
O30 Rb3 O32 91.05(15) . 3_567 ?
O30 Rb3 N1 85.7(3) . . ?
O30 Rb3 O34 154.9(4) . . ?
O32 Rb3 N1 78.6(3) 3_567 . ?
O32 Rb3 O34 76.8(5) 3_567 . ?
N1 Rb3 O34 70.6(5) . . ?
O31 Rb4 O31 144.71(15) . 3_567 ?
O31 Rb4 O32 63.8(2) . . ?
O31 Rb4 O32 105.6(2) 3_567 . ?
O31 Rb4 O32 111.4(2) . 3_567 ?
O31 Rb4 O32 57.54(18) 3_567 3_567 ?
O31 Rb4 O33 110.0(3) . . ?
O31 Rb4 O33 64.0(2) . 3_567 ?
O31 Rb4 O33 109.4(2) 3_567 3_567 ?
O31 Rb4 O33 55.7(2) 3_567 . ?
O31 Rb4 N1 140.4(3) . . ?
O31 Rb4 N1 74.8(3) 3_567 . ?
O31 Rb4 O34 85.2(4) . . ?
O31 Rb4 O34 120.5(4) 3_567 . ?
O31 Rb4 O35 73.5(5) . . ?
O31 Rb4 O35 138.6(5) 3_567 . ?
O32 Rb4 O32 146.34(13) . 3_567 ?
O32 Rb4 O33 50.66(19) . . ?
O32 Rb4 O33 126.3(3) . 3_567 ?
O32 Rb4 O33 52.63(19) 3_567 3_567 ?
O32 Rb4 O33 109.81(17) 3_567 . ?
O32 Rb4 N1 113.2(3) . . ?
O32 Rb4 N1 91.5(3) 3_567 . ?
O32 Rb4 O34 130.8(4) . . ?
O32 Rb4 O34 78.8(5) 3_567 . ?
O32 Rb4 O35 73.6(4) . . ?
O32 Rb4 O35 139.2(5) 3_567 . ?
O33 Rb4 O33 147.74(13) . 3_567 ?
O33 Rb4 N1 90.4(4) . . ?
O33 Rb4 N1 114.5(4) 3_567 . ?
O33 Rb4 O34 156.8(5) . . ?
O33 Rb4 O34 54.4(5) 3_567 . ?
O33 Rb4 O35 105.6(5) . . ?
O33 Rb4 O35 102.7(5) 3_567 . ?
N1 Rb4 O34 67.5(5) . . ?
N1 Rb4 O35 68.4(5) . . ?
O34 Rb4 O35 60.9(7) . . ?
Ag2 S1 Mo1 88.43(4) . . ?
Ag2 S1 C1 110.4(2) . . ?
Mo1 S1 C1 107.2(2) . . ?
Ag2 S2 Mo1 87.52(4) . . ?
Ag2 S2 Mo2 116.23(4) . . ?
Mo1 S2 Mo2 75.48(4) . . ?
Ag1 S3 Mo2 92.55(4) . . ?
Ag1 S3 C3 103.62(17) . . ?
Mo2 S3 C3 103.05(18) . . ?
Ag5 S4 Mo1 97.24(4) . . ?
Ag5 S4 C2 103.1(2) . . ?
Mo1 S4 C2 104.12(19) . . ?
Ag6 S5 Mo1 112.96(5) . . ?
Ag6 S5 Mo2 88.54(4) . . ?
Mo1 S5 Mo2 75.52(4) . . ?
Ag6 S6 Mo2 89.58(4) . . ?
Ag6 S6 C4 115.58(16) . . ?
Mo2 S6 C4 108.75(16) . . ?
Ag2 S7 Mo4 92.56(5) . . ?
Ag2 S7 C5 104.5(2) . . ?
Mo4 S7 C5 103.7(2) . . ?
Ag1 S8 Mo3 86.92(4) . . ?
Ag1 S8 Mo4 114.81(5) . . ?
Mo3 S8 Mo4 76.22(4) . . ?
Ag1 S9 Mo3 86.91(4) . . ?
Ag1 S9 C8 111.19(19) . . ?
Mo3 S9 C8 108.63(19) . . ?
Ag3 S10 Mo4 87.05(4) . . ?
Ag3 S10 C6 113.1(2) . . ?
Mo4 S10 C6 108.60(19) . . ?
Ag3 S11 Mo3 112.92(5) . . ?
Ag3 S11 Mo4 85.32(5) . . ?
Mo3 S11 Mo4 76.01(4) . . ?
Ag5 S12 Mo5 84.85(4) . . ?
Ag5 S12 C9 111.21(18) . . ?
Mo5 S12 C9 107.82(19) . . ?
Ag5 S13 Mo5 82.83(4) . . ?
Ag5 S13 Mo6 108.10(4) . . ?
Mo5 S13 Mo6 76.25(4) . . ?
Ag4 S14 Mo3 91.35(4) . . ?
Ag4 S14 C7 103.56(19) . . ?
Mo3 S14 C7 104.03(18) . . ?
Ag6 S15 Mo6 93.48(4) . . ?
Ag6 S15 C11 102.42(18) . . ?
Mo6 S15 C11 103.60(19) . . ?
Ag3 S16 Mo5 95.39(4) . . ?
Ag3 S16 C10 104.47(18) . . ?
Mo5 S16 C10 102.58(19) . . ?
Ag4 S17 Mo5 115.18(5) . . ?
Ag4 S17 Mo6 88.30(4) . . ?
Mo5 S17 Mo6 76.57(4) . . ?
Ag4 S18 Mo6 90.67(4) . . ?
Ag4 S18 C12 114.30(18) . . ?
Mo6 S18 C12 109.14(18) . . ?
Ag1 S19 Ag2 75.96(4) . . ?
Ag1 S19 Ag3 121.07(5) . . ?
Ag1 S19 Ag4 84.22(4) . . ?
Ag1 S19 Ag5 150.31(5) . . ?
Ag1 S19 Ag6 91.17(4) . . ?
Ag2 S19 Ag3 83.44(4) . . ?
Ag2 S19 Ag4 139.09(5) . . ?
Ag2 S19 Ag5 94.23(5) . . ?
Ag2 S19 Ag6 129.86(5) . . ?
Ag3 S19 Ag4 76.70(4) . . ?
Ag3 S19 Ag5 84.62(4) . . ?
Ag3 S19 Ag6 140.39(5) . . ?
Ag4 S19 Ag5 118.63(5) . . ?
Ag4 S19 Ag6 85.25(4) . . ?
Ag5 S19 Ag6 73.52(4) . . ?
Ag10 S20 Mo7 91.16(4) . . ?
Ag10 S20 C13 104.4(2) . . ?
Mo7 S20 C13 103.67(18) . . ?
Ag9 S21 Mo7 112.83(4) . . ?
Ag9 S21 Mo8 85.25(4) . . ?
Mo7 S21 Mo8 75.37(4) . . ?
Ag9 S22 Mo8 87.31(4) . . ?
Ag9 S22 C15 113.71(16) . . ?
Mo8 S22 C15 108.37(15) . . ?
Ag12 S23 Mo7 88.95(4) . . ?
Ag12 S23 C14 113.7(2) . . ?
Mo7 S23 C14 107.99(18) . . ?
Ag12 S24 Mo7 89.54(4) . . ?
Ag12 S24 Mo8 116.14(5) . . ?
Mo7 S24 Mo8 75.45(4) . . ?
Ag11 S25 Mo8 93.88(4) . . ?
Ag11 S25 C16 104.20(16) . . ?
Mo8 S25 C16 103.47(16) . . ?
Ag8 S26 Mo10 91.52(4) . . ?
Ag8 S26 C19 107.1(2) . . ?
Mo10 S26 C19 108.68(19) . . ?
Ag8 S27 Mo9 116.97(6) . . ?
Ag8 S27 Mo10 86.48(4) . . ?
Mo9 S27 Mo10 75.89(4) . . ?
Ag7 S28 Mo9 96.07(5) . . ?
Ag7 S28 C17 104.3(2) . . ?
Mo9 S28 C17 104.5(2) . . ?
Ag9 S29 Mo10 97.61(4) . . ?
Ag9 S29 C20 103.1(2) . . ?
Mo10 S29 C20 103.4(2) . . ?
Ag10 S30 Mo9 87.37(4) . . ?
Ag10 S30 Mo10 110.63(5) . . ?
Mo9 S30 Mo10 75.37(4) . . ?
Ag10 S31 Mo9 88.40(4) . . ?
Ag10 S31 C18 111.1(2) . . ?
Mo9 S31 C18 108.2(2) . . ?
Ag8 S32 Mo12 92.32(5) . . ?
Ag8 S32 C23 104.65(19) . . ?
Mo12 S32 C23 104.34(19) . . ?
Ag7 S33 Mo11 84.05(4) . . ?
Ag7 S33 Mo12 112.86(5) . . ?
Mo11 S33 Mo12 76.13(4) . . ?
Ag7 S34 Mo11 90.59(4) . . ?
Ag7 S34 C22 107.59(19) . . ?
Mo11 S34 C22 108.3(2) . . ?
Ag11 S35 Mo11 111.29(4) . . ?
Ag11 S35 Mo12 85.70(4) . . ?
Mo11 S35 Mo12 76.24(4) . . ?
Ag11 S36 Mo12 86.55(4) . . ?
Ag11 S36 C24 108.32(17) . . ?
Mo12 S36 C24 108.60(17) . . ?
Ag12 S37 Mo11 100.01(5) . . ?
Ag12 S37 C21 103.86(19) . . ?
Mo11 S37 C21 101.6(2) . . ?
Ag7 S38 Ag8 74.08(4) . . ?
Ag7 S38 Ag9 146.02(5) . . ?
Ag7 S38 Ag10 96.86(4) . . ?
Ag7 S38 Ag11 119.27(5) . . ?
Ag7 S38 Ag12 88.23(4) . . ?
Ag8 S38 Ag9 85.69(4) . . ?
Ag8 S38 Ag10 126.30(5) . . ?
Ag8 S38 Ag11 81.44(4) . . ?
Ag8 S38 Ag12 140.19(5) . . ?
Ag9 S38 Ag10 73.29(3) . . ?
Ag9 S38 Ag11 83.18(4) . . ?
Ag9 S38 Ag12 123.49(5) . . ?
Ag10 S38 Ag11 140.68(5) . . ?
Ag10 S38 Ag12 90.44(4) . . ?
Ag11 S38 Ag12 76.67(4) . . ?
Mo1 O1 Rb2 166.6(2) . . ?
Mo8 O8 Rb2 158.41(18) . . ?
Rb1 O13 C30 112.4(3) . . ?
Rb1 O13 C31 116.0(3) . . ?
C30 O13 C31 117.6(4) . . ?
Rb1 O14 C32 115.6(3) . . ?
Rb1 O14 C33 112.8(3) . . ?
C32 O14 C33 110.6(4) . . ?
Rb1 O15 C34 116.1(3) . . ?
Rb1 O15 C35 120.9(3) . . ?
C34 O15 C35 117.1(4) . . ?
Rb1 O16 C40 120.1(3) . . ?
Rb1 O16 C41 113.1(3) . . ?
C40 O16 C41 117.8(4) . . ?
Rb1 O17 C42 118.2(3) . . ?
Rb1 O17 C43 118.6(3) . . ?
C42 O17 C43 111.5(4) . . ?
Rb1 O18 C25 109.6(3) . . ?
Rb1 O18 C44 112.7(3) . . ?
C25 O18 C44 117.3(4) . . ?
Rb2 O19 C50 118.5(3) . . ?
Rb2 O19 C51 115.2(3) . . ?
C50 O19 C51 119.7(4) . . ?
Rb2 O20 C52 107.0(3) . . ?
Rb2 O20 C53 111.1(2) . . ?
C52 O20 C53 111.2(3) . . ?
Rb2 O21 C54 115.9(3) . . ?
Rb2 O21 C55 119.1(3) . . ?
C54 O21 C55 117.7(4) . . ?
Rb2 O22 C60 121.5(3) . . ?
Rb2 O22 C61 116.0(3) . . ?
C60 O22 C61 116.8(4) . . ?
Rb2 O23 C62 110.4(3) . . ?
Rb2 O23 C63 112.5(3) . . ?
C62 O23 C63 110.9(4) . . ?
Rb2 O24 C45 116.9(3) . . ?
Rb2 O24 C64 114.8(3) . . ?
C45 O24 C64 117.2(4) . . ?
Rb3 O25 C70 104.0(6) . . ?
Rb3 O25 C71 116.5(6) . . ?
C70 O25 C71 117.5(6) . . ?
Rb3 O26 C72 119.9(4) . . ?
Rb3 O26 C73 115.0(5) . . ?
C72 O26 C73 111.8(7) . . ?
Rb3 O27 C74 110.3(4) . . ?
Rb3 O27 C75 105.7(5) . . ?
C74 O27 C75 119.2(6) . . ?
Rb3 O28 C80 107.4(4) . . ?
Rb3 O28 C81 117.6(4) . . ?
C80 O28 C81 118.4(6) . . ?
Rb3 O29 C82 116.6(4) . . ?
Rb3 O29 C83 115.8(3) . . ?
C82 O29 C83 111.0(5) . . ?
Rb3 O30 C65 104.2(4) . . ?
Rb3 O30 C84 119.4(4) . . ?
C65 O30 C84 116.5(5) . . ?
Rb4 O31 Rb4 35.29(15) . 3_567 ?
Rb4 O31 C86 122.7(6) . . ?
Rb4 O31 C86 108.0(5) 3_567 . ?
Rb4 O31 C87 117.6(6) . . ?
Rb4 O31 C87 102.8(5) 3_567 . ?
C86 O31 C87 111.8(10) . . ?
Rb3 O32 Rb4 113.89(18) 3_567 . ?
Rb3 O32 Rb4 80.53(15) 3_567 3_567 ?
Rb3 O32 C88 103.6(6) 3_567 . ?
Rb3 O32 C89 124.7(5) 3_567 . ?
Rb4 O32 Rb4 33.66(13) . 3_567 ?
Rb4 O32 C88 102.2(5) . . ?
Rb4 O32 C88 116.1(5) 3_567 . ?
Rb4 O32 C89 95.5(5) . . ?
Rb4 O32 C89 112.7(5) 3_567 . ?
C88 O32 C89 114.9(7) . . ?
Rb4 O33 Rb4 32.26(13) . 3_567 ?
Rb4 O33 C85 105.8(6) 3_567 3_567 ?
Rb4 O33 C85 115.2(7) . 3_567 ?
Rb4 O33 C94 88.0(5) . . ?
Rb4 O33 C94 118.3(5) 3_567 . ?
C85 O33 C94 117.5(10) 3_567 . ?
S1 C1 C2 112.7(4) . . ?
S4 C2 C1 109.6(4) . . ?
S3 C3 C4 111.1(3) . . ?
S6 C4 C3 111.3(3) . . ?
S7 C5 C6 111.0(4) . . ?
S10 C6 C5 112.6(5) . . ?
S14 C7 C8 111.7(4) . . ?
S9 C8 C7 112.0(4) . . ?
S12 C9 C10 112.0(4) . . ?
S16 C10 C9 110.7(3) . . ?
S15 C11 C12 111.3(3) . . ?
S18 C12 C11 112.6(3) . . ?
S20 C13 C14 111.2(4) . . ?
S23 C14 C13 111.7(4) . . ?
S22 C15 C16 112.7(3) . . ?
S25 C16 C15 111.8(3) . . ?
S28 C17 C18 111.1(4) . . ?
S31 C18 C17 111.8(5) . . ?
S26 C19 C20 112.7(4) . . ?
S29 C20 C19 110.9(4) . . ?
S37 C21 C22 111.0(4) . . ?
S34 C22 C21 111.3(4) . . ?
S32 C23 C24 110.8(3) . . ?
S36 C24 C23 112.0(4) . . ?
O18 C25 C26 124.2(5) . . ?
O18 C25 C30 115.9(4) . . ?
C26 C25 C30 119.8(5) . . ?
C25 C26 C27 121.2(6) . . ?
C26 C27 C28 119.2(6) . . ?
C27 C28 C29 120.3(6) . . ?
C28 C29 C30 120.4(6) . . ?
O13 C30 C25 116.2(5) . . ?
O13 C30 C29 125.0(5) . . ?
C25 C30 C29 118.9(5) . . ?
O13 C31 C32 107.3(5) . . ?
O14 C32 C31 110.2(5) . . ?
O14 C33 C34 110.7(4) . . ?
O15 C34 C33 109.3(4) . . ?
O15 C35 C36 123.6(5) . . ?
O15 C35 C40 115.6(4) . . ?
C36 C35 C40 120.6(5) . . ?
C35 C36 C37 119.3(6) . . ?
C36 C37 C38 120.1(6) . . ?
C37 C38 C39 121.0(6) . . ?
C38 C39 C40 119.1(6) . . ?
O16 C40 C35 115.2(4) . . ?
O16 C40 C39 124.8(5) . . ?
C35 C40 C39 119.9(5) . . ?
O16 C41 C42 108.0(4) . . ?
O17 C42 C41 109.9(4) . . ?
O17 C43 C44 109.0(4) . . ?
O18 C44 C43 109.5(4) . . ?
O24 C45 C46 123.9(5) . . ?
O24 C45 C50 115.6(4) . . ?
C46 C45 C50 120.5(5) . . ?
C45 C46 C47 119.4(6) . . ?
C46 C47 C48 120.3(6) . . ?
C47 C48 C49 120.8(6) . . ?
C48 C49 C50 118.9(6) . . ?
O19 C50 C45 116.0(4) . . ?
O19 C50 C49 123.8(5) . . ?
C45 C50 C49 120.1(5) . . ?
O19 C51 C52 108.4(4) . . ?
O20 C52 C51 110.2(4) . . ?
O20 C53 C54 110.0(4) . . ?
O21 C54 C53 107.9(4) . . ?
O21 C55 C56 124.5(4) . . ?
O21 C55 C60 115.4(4) . . ?
C56 C55 C60 120.0(4) . . ?
C55 C56 C57 120.1(4) . . ?
C56 C57 C58 119.8(5) . . ?
C57 C58 C59 120.0(4) . . ?
C58 C59 C60 120.7(4) . . ?
O22 C60 C55 115.4(4) . . ?
O22 C60 C59 125.2(4) . . ?
C55 C60 C59 119.3(4) . . ?
O22 C61 C62 108.8(4) . . ?
O23 C62 C61 110.0(4) . . ?
O23 C63 C64 110.0(4) . . ?
O24 C64 C63 108.6(4) . . ?
O30 C65 C66 126.4(6) . . ?
O30 C65 C70 114.3(6) . . ?
C66 C65 C70 119.1(6) . . ?
C65 C66 C67 119.9(7) . . ?
C66 C67 C68 120.6(9) . . ?
C67 C68 C69 119.5(8) . . ?
C68 C69 C70 119.9(8) . . ?
O25 C70 C65 113.4(6) . . ?
O25 C70 C69 125.8(7) . . ?
C65 C70 C69 120.8(8) . . ?
O25 C71 C72 106.1(7) . . ?
O26 C72 C71 108.0(9) . . ?
O26 C73 C74 108.3(6) . . ?
O27 C74 C73 108.0(6) . . ?
O27 C75 C76 127.0(12) . . ?
O27 C75 C76A 111(3) . . ?
O27 C75 C80 117.2(7) . . ?
C76 C75 C76A 26(3) . . ?
C76 C75 C80 115.7(12) . . ?
C76A C75 C80 128(3) . . ?
C75 C76 C77 119.9(16) . . ?
C75 C76A C77A 113(6) . . ?
C76 C77 C78 125.4(16) . . ?
C76A C77A C78A 116(6) . . ?
C77 C78 C79 117.4(18) . . ?
C77A C78A C79 128(6) . . ?
C78 C79 C78A 29(3) . . ?
C78 C79 C80 120.4(15) . . ?
C78A C79 C80 105(3) . . ?
O28 C80 C75 115.3(8) . . ?
O28 C80 C79 123.5(9) . . ?
C75 C80 C79 121.1(9) . . ?
O28 C81 C82 107.1(6) . . ?
O29 C82 C81 108.9(6) . . ?
O29 C83 C84 110.1(6) . . ?
O30 C84 C83 106.3(6) . . ?
O33 C85 C86 108.1(10) 3_567 . ?
O31 C86 C85 101.9(11) . . ?
O31 C87 C88 107.3(9) . . ?
O32 C88 C87 106.0(7) . . ?
O32 C89 C90 124.9(8) . . ?
O32 C89 C94 117.2(8) . . ?
C90 C89 C94 117.9(10) . . ?
C89 C90 C91 121.3(9) . . ?
C90 C91 C92 120.2(11) . . ?
C91 C92 C93 117.8(14) . . ?
C92 C93 C94 123.5(12) . . ?
O33 C94 C89 112.6(10) . . ?
O33 C94 C93 128.7(10) . . ?
C89 C94 C93 118.6(10) . . ?
C106 C105 C107 124.0(15) . 3_667 ?
C105 C106 C107 116.9(17) . . ?
C105 C107 C106 119.0(16) 3_667 . ?
Rb3 N1 Rb4 88.1(3) . . ?
Rb3 N1 C95 135.9(14) . . ?
Rb4 N1 C95 121.5(14) . . ?
N1 C95 C96 179(2) . . ?
Rb1 N2 C97 153.4(6) . . ?
N2 C97 C98 177.6(10) . . ?
N3 C99 C100 176(2) . . ?
N4 C101 C102 173.4(13) . . ?
N5 C103 C104 174.7(10) . . ?
Rb3 O34 Rb4 94.8(5) . . ?

loop_
_geom_bond_atom_site_label_1
_geom_bond_atom_site_label_2
_geom_bond_distance
_geom_bond_site_symmetry_2
_geom_bond_publ_flag
Ag1 S3 2.5188(13) . ?
Ag1 S8 2.7480(13) . ?
Ag1 S9 2.6611(13) . ?
Ag1 S19 2.5469(14) . ?
Ag2 S1 2.6410(14) . ?
Ag2 S2 2.7759(13) . ?
Ag2 S7 2.4948(15) . ?
Ag2 S19 2.5329(13) . ?
Ag3 S10 2.6355(15) . ?
Ag3 S11 2.7955(14) . ?
Ag3 S16 2.5080(13) . ?
Ag3 S19 2.4983(14) . ?
Ag4 S14 2.5051(14) . ?
Ag4 S17 2.8274(13) . ?
Ag4 S18 2.6504(13) . ?
Ag4 S19 2.4886(14) . ?
Ag5 S4 2.5214(13) . ?
Ag5 S12 2.6103(13) . ?
Ag5 S13 2.7781(13) . ?
Ag5 S19 2.5284(13) . ?
Ag6 S5 2.7575(13) . ?
Ag6 S6 2.6409(13) . ?
Ag6 S15 2.5054(13) . ?
Ag6 S19 2.5413(14) . ?
Ag7 S28 2.5374(16) . ?
Ag7 S33 2.9415(14) . ?
Ag7 S34 2.5830(15) . ?
Ag7 S38 2.5284(13) . ?
Ag8 S26 2.6277(15) . ?
Ag8 S27 2.9324(15) . ?
Ag8 S32 2.5195(15) . ?
Ag8 S38 2.5031(14) . ?
Ag9 S21 2.8096(13) . ?
Ag9 S22 2.6399(12) . ?
Ag9 S29 2.5235(13) . ?
Ag9 S38 2.5650(14) . ?
Ag10 S20 2.5231(14) . ?
Ag10 S30 2.7564(13) . ?
Ag10 S31 2.6451(14) . ?
Ag10 S38 2.5378(13) . ?
Ag11 S25 2.5266(12) . ?
Ag11 S35 2.7885(12) . ?
Ag11 S36 2.6602(13) . ?
Ag11 S38 2.5167(13) . ?
Ag12 S23 2.6739(13) . ?
Ag12 S24 2.7420(13) . ?
Ag12 S37 2.5100(13) . ?
Ag12 S38 2.5385(14) . ?
Mo1 S1 2.4537(15) . ?
Mo1 S2 2.3450(13) . ?
Mo1 S4 2.4228(13) . ?
Mo1 S5 2.3280(14) . ?
Mo1 O1 1.674(4) . ?
Mo2 S2 2.3350(13) . ?
Mo2 S3 2.4315(12) . ?
Mo2 S5 2.3495(13) . ?
Mo2 S6 2.4317(13) . ?
Mo2 O2 1.680(4) . ?
Mo3 S8 2.3429(13) . ?
Mo3 S9 2.4431(14) . ?
Mo3 S11 2.3369(14) . ?
Mo3 S14 2.4314(14) . ?
Mo3 O3 1.687(4) . ?
Mo4 S7 2.4418(16) . ?
Mo4 S8 2.3326(13) . ?
Mo4 S10 2.4453(15) . ?
Mo4 S11 2.3495(14) . ?
Mo4 O4 1.686(4) . ?
Mo5 S12 2.4375(13) . ?
Mo5 S13 2.3506(13) . ?
Mo5 S16 2.4294(13) . ?
Mo5 S17 2.3292(13) . ?
Mo5 O5 1.670(3) . ?
Mo6 S13 2.3389(13) . ?
Mo6 S15 2.4353(13) . ?
Mo6 S17 2.3435(13) . ?
Mo6 S18 2.4325(13) . ?
Mo6 O6 1.683(4) . ?
Mo7 S20 2.4352(13) . ?
Mo7 S21 2.3334(12) . ?
Mo7 S23 2.4491(13) . ?
Mo7 S24 2.3435(12) . ?
Mo7 O7 1.683(4) . ?
Mo8 S21 2.3480(12) . ?
Mo8 S22 2.4396(12) . ?
Mo8 S24 2.3336(12) . ?
Mo8 S25 2.4246(12) . ?
Mo8 O8 1.686(3) . ?
Mo9 S27 2.3275(15) . ?
Mo9 S28 2.4351(15) . ?
Mo9 S30 2.3509(14) . ?
Mo9 S31 2.4272(15) . ?
Mo9 O9 1.698(4) . ?
Mo10 S26 2.4397(14) . ?
Mo10 S27 2.3318(15) . ?
Mo10 S29 2.4367(13) . ?
Mo10 S30 2.3360(13) . ?
Mo10 O10 1.687(4) . ?
Mo11 S33 2.3438(15) . ?
Mo11 S34 2.4321(13) . ?
Mo11 S35 2.3304(12) . ?
Mo11 S37 2.4396(14) . ?
Mo11 O11 1.683(3) . ?
Mo12 S32 2.4259(15) . ?
Mo12 S33 2.3338(13) . ?
Mo12 S35 2.3417(13) . ?
Mo12 S36 2.4464(12) . ?
Mo12 O12 1.688(4) . ?
Rb1 O13 2.884(4) . ?
Rb1 O14 2.903(4) . ?
Rb1 O15 2.866(4) . ?
Rb1 O16 2.892(4) . ?
Rb1 O17 2.882(4) . ?
Rb1 O18 2.975(4) . ?
Rb1 N2 2.937(7) . ?
Rb2 O1 2.804(4) . ?
Rb2 O8 2.880(3) . ?
Rb2 O19 2.798(4) . ?
Rb2 O20 2.856(3) . ?
Rb2 O21 2.834(3) . ?
Rb2 O22 2.779(3) . ?
Rb2 O23 2.839(3) . ?
Rb2 O24 2.859(4) . ?
Rb3 O25 3.018(8) . ?
Rb3 O26 3.045(5) . ?
Rb3 O27 2.967(5) . ?
Rb3 O28 2.925(5) . ?
Rb3 O29 3.095(4) . ?
Rb3 O30 2.998(6) . ?
Rb3 O32 3.537(7) 3_567 ?
Rb3 N1 3.166(15) . ?
Rb3 O34 2.627(17) . ?
Rb4 O31 2.549(8) . ?
Rb4 O31 2.930(7) 3_567 ?
Rb4 O32 2.841(7) . ?
Rb4 O32 3.006(6) 3_567 ?
Rb4 O33 3.174(7) . ?
Rb4 O33 2.828(7) 3_567 ?
Rb4 N1 2.940(16) . ?
Rb4 O34 3.128(18) . ?
Rb4 O35 2.96(2) . ?
S1 C1 1.826(6) . ?
S3 C3 1.824(5) . ?
S4 C2 1.831(6) . ?
S6 C4 1.825(5) . ?
S7 C5 1.826(6) . ?
S9 C8 1.831(5) . ?
S10 C6 1.833(7) . ?
S12 C9 1.828(5) . ?
S14 C7 1.826(6) . ?
S15 C11 1.823(5) . ?
S16 C10 1.829(5) . ?
S18 C12 1.826(5) . ?
S20 C13 1.815(5) . ?
S22 C15 1.835(5) . ?
S23 C14 1.830(5) . ?
S25 C16 1.829(5) . ?
S26 C19 1.814(6) . ?
S28 C17 1.801(7) . ?
S29 C20 1.827(5) . ?
S31 C18 1.829(6) . ?
S32 C23 1.836(5) . ?
S34 C22 1.810(6) . ?
S36 C24 1.838(5) . ?
S37 C21 1.815(6) . ?
O13 C30 1.357(6) . ?
O13 C31 1.427(6) . ?
O14 C32 1.429(7) . ?
O14 C33 1.432(7) . ?
O15 C34 1.432(6) . ?
O15 C35 1.381(6) . ?
O16 C40 1.381(6) . ?
O16 C41 1.433(6) . ?
O17 C42 1.420(6) . ?
O17 C43 1.425(6) . ?
O18 C25 1.371(6) . ?
O18 C44 1.429(6) . ?
O19 C50 1.364(6) . ?
O19 C51 1.424(6) . ?
O20 C52 1.437(5) . ?
O20 C53 1.425(6) . ?
O21 C54 1.441(5) . ?
O21 C55 1.377(5) . ?
O22 C60 1.367(6) . ?
O22 C61 1.426(5) . ?
O23 C62 1.418(6) . ?
O23 C63 1.420(6) . ?
O24 C45 1.372(6) . ?
O24 C64 1.428(6) . ?
O25 C70 1.368(10) . ?
O25 C71 1.455(9) . ?
O26 C72 1.408(11) . ?
O26 C73 1.431(9) . ?
O27 C74 1.441(9) . ?
O27 C75 1.345(11) . ?
O28 C80 1.373(9) . ?
O28 C81 1.439(8) . ?
O29 C82 1.417(7) . ?
O29 C83 1.420(9) . ?
O30 C65 1.364(8) . ?
O30 C84 1.444(8) . ?
O31 Rb4 2.930(7) 3_567 ?
O31 C86 1.457(12) . ?
O31 C87 1.439(13) . ?
O32 Rb3 3.538(7) 3_567 ?
O32 Rb4 3.006(6) 3_567 ?
O32 C88 1.419(10) . ?
O32 C89 1.381(12) . ?
O33 Rb4 2.828(7) 3_567 ?
O33 C85 1.428(14) 3_567 ?
O33 C94 1.379(12) . ?
C1 C2 1.486(9) . ?
C3 C4 1.515(7) . ?
C5 C6 1.515(8) . ?
C7 C8 1.502(8) . ?
C9 C10 1.493(8) . ?
C11 C12 1.511(8) . ?
C13 C14 1.516(8) . ?
C15 C16 1.507(7) . ?
C17 C18 1.490(10) . ?
C19 C20 1.498(9) . ?
C21 C22 1.496(9) . ?
C23 C24 1.499(7) . ?
C25 C26 1.389(7) . ?
C25 C30 1.402(7) . ?
C26 C27 1.366(9) . ?
C27 C28 1.392(11) . ?
C28 C29 1.392(10) . ?
C29 C30 1.383(8) . ?
C31 C32 1.494(9) . ?
C33 C34 1.496(8) . ?
C35 C36 1.393(7) . ?
C35 C40 1.388(7) . ?
C36 C37 1.398(9) . ?
C37 C38 1.375(10) . ?
C38 C39 1.393(9) . ?
C39 C40 1.401(7) . ?
C41 C42 1.519(7) . ?
C43 C44 1.502(7) . ?
C45 C46 1.377(8) . ?
C45 C50 1.401(7) . ?
C46 C47 1.394(9) . ?
C47 C48 1.367(10) . ?
C48 C49 1.408(9) . ?
C49 C50 1.377(7) . ?
C51 C52 1.494(7) . ?
C53 C54 1.506(6) . ?
C55 C56 1.383(7) . ?
C55 C60 1.405(6) . ?
C56 C57 1.401(7) . ?
C57 C58 1.381(7) . ?
C58 C59 1.394(7) . ?
C59 C60 1.384(6) . ?
C61 C62 1.502(7) . ?
C63 C64 1.507(7) . ?
C65 C66 1.363(10) . ?
C65 C70 1.425(10) . ?
C66 C67 1.405(11) . ?
C67 C68 1.371(13) . ?
C68 C69 1.410(14) . ?
C69 C70 1.350(11) . ?
C71 C72 1.510(14) . ?
C73 C74 1.501(13) . ?
C75 C76 1.432(18) . ?
C75 C76A 1.43(6) . ?
C75 C80 1.384(12) . ?
C76 C77 1.35(2) . ?
C76A C77A 1.40(8) . ?
C77 C78 1.30(3) . ?
C77A C78A 1.37(10) . ?
C78 C79 1.40(2) . ?
C78A C79 1.59(8) . ?
C79 C80 1.401(14) . ?
C81 C82 1.513(10) . ?
C83 C84 1.510(10) . ?
C85 O33 1.428(14) 3_567 ?
C85 C86 1.662(19) . ?
C87 C88 1.522(13) . ?
C89 C90 1.391(11) . ?
C89 C94 1.427(13) . ?
C90 C91 1.371(15) . ?
C91 C92 1.373(17) . ?
C92 C93 1.397(18) . ?
C93 C94 1.330(18) . ?
C105 C106 1.40(2) . ?
C105 C107 1.33(3) 3_667 ?
C106 C107 1.31(2) . ?
C107 C105 1.33(3) 3_667 ?
N1 C95 1.172(13) . ?
C95 C96 1.413(13) . ?
N2 C97 1.140(9) . ?
C97 C98 1.433(10) . ?
N3 C99 1.185(13) . ?
C99 C100 1.400(12) . ?
N4 C101 1.196(11) . ?
C101 C102 1.344(11) . ?
N5 C103 1.176(10) . ?
C103 C104 1.452(11) . ?
